data_1516045
loop_
_publ_author_name
'Ota, Kensuke'
'Tanaka, Takayuki'
'Osuka, Atsuhiro'

_publ_section_title
;
 meso-\b Dibenzo[a,g]corannulene-Fused Porphyrins.
;
_journal_issue 11
_journal_name_full 'Organic letters'
_journal_page_first 2974
_journal_page_last 2977
_journal_paper_doi 10.1021/ol501115m
_journal_volume 16
_journal_year 2014
_chemical_formula_moiety 'C94 H86.62 N4 O Zn, C94 H90 N4 O Zn, 1.44(C4 O)'
_chemical_formula_sum 'C96.89 H88.31 N4 O1.72 Zn'
_chemical_formula_weight 1401.62
_chemical_name_systematic
; 
 ? 
;
_space_group_IT_number 2
_symmetry_cell_setting triclinic
_symmetry_Int_Tables_number 2
_symmetry_space_group_name_Hall '-P 1'
_symmetry_space_group_name_H-M 'P -1'
_atom_sites_solution_hydrogens geom
_atom_sites_solution_primary direct
_atom_sites_solution_secondary difmap
_audit_creation_method SHELXL-97
_cell_angle_alpha 103.231(16)
_cell_angle_beta 90.09(2)
_cell_angle_gamma 102.288(5)
_cell_formula_units_Z 4
_cell_length_a 9.353(4)
_cell_length_b 21.838(13)
_cell_length_c 38.554(18)
_cell_measurement_reflns_used 5956
_cell_measurement_temperature 93(2)
_cell_measurement_theta_max 68.2
_cell_measurement_theta_min 27.7
_cell_volume 7480(7)
_computing_structure_refinement 'SHELXL-97 (Sheldrick, 1997)'
_computing_structure_solution 'SHELXS-97 (Sheldrick, 1990)'
_diffrn_ambient_temperature 93(2)
_diffrn_detector_area_resol_mean 5.814
_diffrn_measured_fraction_theta_full 0.955
_diffrn_measured_fraction_theta_max 0.955
_diffrn_measurement_device_type 'Rigaku XtaLAB P200'
_diffrn_measurement_method \w
_diffrn_radiation_monochromator graphite
_diffrn_radiation_source 'fine-focus sealed tube'
_diffrn_radiation_type CuK\a
_diffrn_radiation_wavelength 1.54187
_diffrn_reflns_av_R_equivalents 0.0669
_diffrn_reflns_av_sigmaI/netI 0.0690
_diffrn_reflns_limit_h_max 10
_diffrn_reflns_limit_h_min -10
_diffrn_reflns_limit_k_max 25
_diffrn_reflns_limit_k_min -25
_diffrn_reflns_limit_l_max 44
_diffrn_reflns_limit_l_min -44
_diffrn_reflns_number 66134
_diffrn_reflns_theta_full 64.00
_diffrn_reflns_theta_max 64.00
_diffrn_reflns_theta_min 6.55
_exptl_absorpt_coefficient_mu 0.871
_exptl_absorpt_correction_T_max 0.9660
_exptl_absorpt_correction_T_min 0.8805
_exptl_absorpt_correction_type multi-scan
_exptl_absorpt_process_details 'REQAB (Rigaku, 1998)'
_exptl_crystal_colour red
_exptl_crystal_density_diffrn 1.245
_exptl_crystal_density_method 'not measured'
_exptl_crystal_description prism
_exptl_crystal_F_000 2968
_exptl_crystal_size_max 0.15
_exptl_crystal_size_mid 0.11
_exptl_crystal_size_min 0.04
_refine_diff_density_max 1.138
_refine_diff_density_min -0.599
_refine_diff_density_rms 0.081
_refine_ls_extinction_method none
_refine_ls_goodness_of_fit_ref 1.065
_refine_ls_hydrogen_treatment constr
_refine_ls_matrix_type full
_refine_ls_number_parameters 1956
_refine_ls_number_reflns 23688
_refine_ls_number_restraints 182
_refine_ls_restrained_S_all 1.074
_refine_ls_R_factor_all 0.1097
_refine_ls_R_factor_gt 0.0917
_refine_ls_shift/su_max 0.004
_refine_ls_shift/su_mean 0.000
_refine_ls_structure_factor_coef Fsqd
_refine_ls_weighting_details 'calc w=1/[\s^2^(Fo^2^)+(0.1631P)^2^+4.7769P] where P=(Fo^2^+2Fc^2^)/3'
_refine_ls_weighting_scheme calc
_refine_ls_wR_factor_gt 0.2541
_refine_ls_wR_factor_ref 0.2771
_reflns_number_gt 17834
_reflns_number_total 23688
_reflns_threshold_expression >2sigma(I)
_cod_data_source_file ol501115m_si_004.cif
_cod_data_source_block 131119ot
_cod_depositor_comments 'Adding full bibliography for 1516044--1516046.cif.'
_cod_database_code 1516045

loop_
_symmetry_equiv_pos_as_xyz
'x, y, z'
'-x, -y, -z'

loop_
_atom_site_label
_atom_site_type_symbol
_atom_site_fract_x
_atom_site_fract_y
_atom_site_fract_z
_atom_site_U_iso_or_equiv
_atom_site_adp_type
_atom_site_occupancy
_atom_site_symmetry_multiplicity
_atom_site_calc_flag
_atom_site_refinement_flags
_atom_site_disorder_assembly
_atom_site_disorder_group
C1 C 0.8750(5) 0.1888(2) 0.20614(11) 0.0455(10) Uani 1 1 d . . .
C2 C 0.9961(5) 0.2265(2) 0.23215(11) 0.0515(11) Uani 1 1 d . . .
H1 H 1.0536 0.2099 0.2465 0.062 Uiso 1 1 calc R . .
C3 C 1.0094(5) 0.2899(2) 0.23151(10) 0.0451(10) Uani 1 1 d . . .
C4 C 0.9010(5) 0.2895(2) 0.20539(10) 0.0453(10) Uani 1 1 d . . .
C5 C 0.9019(5) 0.35134(19) 0.20058(10) 0.0427(9) Uani 1 1 d . . .
C6 C 0.8224(5) 0.36271(18) 0.17299(10) 0.0423(9) Uani 1 1 d . . .
C7 C 0.8350(5) 0.42119(19) 0.16031(10) 0.0452(10) Uani 1 1 d . . .
H2 H 0.9023 0.4610 0.1694 0.054 Uiso 1 1 calc R . .
C8 C 0.7336(5) 0.40862(19) 0.13327(11) 0.0450(10) Uani 1 1 d . . .
H3 H 0.7154 0.4381 0.1200 0.054 Uiso 1 1 calc R . .
C9 C 0.6578(5) 0.34192(19) 0.12813(10) 0.0416(9) Uani 1 1 d . . .
C10 C 0.5442(5) 0.31033(19) 0.10217(10) 0.0424(9) Uani 1 1 d . . .
C11 C 0.4829(5) 0.24338(19) 0.09365(10) 0.0415(9) Uani 1 1 d . . .
C12 C 0.3637(5) 0.2114(2) 0.06833(10) 0.0456(10) Uani 1 1 d . . .
H4 H 0.3122 0.2314 0.0545 0.055 Uiso 1 1 calc R . .
C13 C 0.3367(5) 0.1475(2) 0.06755(10) 0.0457(10) Uani 1 1 d . . .
H5 H 0.2655 0.1144 0.0526 0.055 Uiso 1 1 calc R . .
C14 C 0.4362(5) 0.13963(19) 0.09355(11) 0.0446(9) Uani 1 1 d . . .
C15 C 0.4382(5) 0.08078(19) 0.10263(11) 0.0435(9) Uani 1 1 d . . .
C16 C 0.5315(5) 0.07150(19) 0.12863(11) 0.0451(10) Uani 1 1 d . . .
C17 C 0.5221(5) 0.0125(2) 0.14006(11) 0.0473(10) Uani 1 1 d . . .
H6 H 0.4550 -0.0273 0.1308 0.057 Uiso 1 1 calc R . .
C18 C 0.6264(5) 0.0243(2) 0.16639(12) 0.0478(10) Uani 1 1 d . . .
H7 H 0.6460 -0.0057 0.1791 0.057 Uiso 1 1 calc R . .
C19 C 0.7029(5) 0.09075(19) 0.17180(11) 0.0442(9) Uani 1 1 d . . .
C20 C 0.8188(5) 0.12228(19) 0.19787(11) 0.0444(9) Uani 1 1 d . . .
N1 N 0.8213(4) 0.23043(15) 0.19040(9) 0.0427(8) Uani 1 1 d . . .
N2 N 0.7177(4) 0.31443(15) 0.15158(8) 0.0409(8) Uani 1 1 d . . .
N3 N 0.5260(4) 0.19854(15) 0.10856(8) 0.0420(8) Uani 1 1 d . . .
N4 N 0.6434(4) 0.11815(15) 0.14845(9) 0.0429(8) Uani 1 1 d . . .
Zn1 Zn 0.69139(6) 0.21408(2) 0.145877(13) 0.04242(18) Uani 1 1 d . . .
C21 C 1.0075(5) 0.3958(2) 0.22880(10) 0.0473(10) Uani 1 1 d . . .
C22 C 1.0787(5) 0.3577(2) 0.24657(10) 0.0460(10) Uani 1 1 d . . .
C23 C 1.1840(5) 0.3877(2) 0.27648(11) 0.0484(10) Uani 1 1 d . . .
C24 C 1.2097(5) 0.4535(2) 0.28504(11) 0.0482(10) Uani 1 1 d . . .
C25 C 1.1338(5) 0.4906(2) 0.26941(11) 0.0488(10) Uani 1 1 d . . .
C26 C 1.0245(5) 0.4638(2) 0.24226(10) 0.0471(10) Uani 1 1 d . . .
C27 C 0.9295(5) 0.5070(2) 0.23965(11) 0.0517(11) Uani 1 1 d . . .
H8 H 0.8579 0.4948 0.2204 0.062 Uiso 1 1 calc R . .
C28 C 0.9381(5) 0.5653(2) 0.26390(12) 0.0513(11) Uani 1 1 d . . .
H9 H 0.8715 0.5913 0.2610 0.062 Uiso 1 1 calc R . .
C29 C 1.0460(5) 0.5877(2) 0.29360(12) 0.0529(11) Uani 1 1 d . . .
C30 C 1.1438(5) 0.5501(2) 0.29405(11) 0.0484(10) Uani 1 1 d . . .
C31 C 1.2264(5) 0.5501(2) 0.32456(11) 0.0535(11) Uani 1 1 d . . .
C32 C 1.2176(5) 0.5893(2) 0.35790(12) 0.0584(12) Uani 1 1 d . . .
C33 C 1.1313(5) 0.6378(2) 0.35844(12) 0.0576(12) Uani 1 1 d . . .
C34 C 1.0455(5) 0.6370(2) 0.32719(12) 0.0565(12) Uani 1 1 d . . .
C35 C 0.9573(6) 0.6822(2) 0.32981(13) 0.0595(12) Uani 1 1 d . . .
H10 H 0.9002 0.6821 0.3094 0.071 Uiso 1 1 calc R . .
C36 C 0.9509(6) 0.7264(2) 0.36097(14) 0.0661(14) Uani 1 1 d . . .
H11 H 0.8891 0.7561 0.3622 0.079 Uiso 1 1 calc R . .
C37 C 1.0361(6) 0.7274(2) 0.39089(13) 0.0673(15) Uani 1 1 d . . .
H12 H 1.0331 0.7585 0.4125 0.081 Uiso 1 1 calc R . .
C38 C 1.1235(6) 0.6844(2) 0.38963(13) 0.0623(13) Uani 1 1 d . . .
H13 H 1.1804 0.6861 0.4104 0.075 Uiso 1 1 calc R . .
C39 C 1.2745(5) 0.5675(3) 0.38641(12) 0.0615(13) Uani 1 1 d . . .
H14 H 1.2817 0.5939 0.4099 0.074 Uiso 1 1 calc R . .
C40 C 1.3193(5) 0.5098(3) 0.38125(12) 0.0625(13) Uani 1 1 d . . .
H15 H 1.3558 0.4980 0.4012 0.075 Uiso 1 1 calc R . .
C41 C 1.3119(5) 0.4671(2) 0.34630(11) 0.0578(12) Uani 1 1 d . . .
C42 C 1.2704(5) 0.4922(2) 0.31918(11) 0.0522(11) Uani 1 1 d . . .
C43 C 1.3219(5) 0.3996(3) 0.33509(12) 0.0567(12) Uani 1 1 d . . .
C44 C 1.3984(6) 0.3714(3) 0.35663(13) 0.0643(13) Uani 1 1 d . . .
H16 H 1.4399 0.3967 0.3792 0.077 Uiso 1 1 calc R . .
C45 C 1.4151(6) 0.3099(3) 0.34640(13) 0.0698(14) Uani 1 1 d . . .
H17 H 1.4670 0.2928 0.3617 0.084 Uiso 1 1 calc R . .
C46 C 1.3559(6) 0.2718(3) 0.31332(13) 0.0640(13) Uani 1 1 d . . .
H18 H 1.3677 0.2287 0.3059 0.077 Uiso 1 1 calc R . .
C47 C 1.2796(5) 0.2971(2) 0.29124(12) 0.0561(11) Uani 1 1 d . . .
H19 H 1.2401 0.2708 0.2687 0.067 Uiso 1 1 calc R . .
C48 C 1.2590(5) 0.3601(2) 0.30115(11) 0.0520(11) Uani 1 1 d . . .
C49 C 0.4765(5) 0.35113(19) 0.08332(10) 0.0444(9) Uani 1 1 d . . .
C50 C 0.4226(5) 0.40223(19) 0.10336(11) 0.0445(10) Uani 1 1 d . . .
H20 H 0.4304 0.4107 0.1287 0.053 Uiso 1 1 calc R . .
C51 C 0.3577(5) 0.4410(2) 0.08730(11) 0.0472(10) Uani 1 1 d . . .
C52 C 0.3481(6) 0.4273(2) 0.05006(12) 0.0594(12) Uani 1 1 d . . .
H21 H 0.3056 0.4538 0.0386 0.071 Uiso 1 1 calc R . .
C53 C 0.3987(7) 0.3760(2) 0.02912(12) 0.0626(13) Uani 1 1 d . . .
C54 C 0.4654(6) 0.3391(2) 0.04649(11) 0.0529(11) Uani 1 1 d . . .
H22 H 0.5041 0.3050 0.0327 0.063 Uiso 1 1 calc R . .
C55 C 0.3091(6) 0.4999(2) 0.11049(12) 0.0571(12) Uani 1 1 d . . .
C56 C 0.4473(8) 0.5523(3) 0.12389(18) 0.100(2) Uani 1 1 d . . .
H23 H 0.4196 0.5932 0.1343 0.150 Uiso 1 1 calc R . .
H24 H 0.5096 0.5574 0.1039 0.150 Uiso 1 1 calc R . .
H25 H 0.5011 0.5398 0.1420 0.150 Uiso 1 1 calc R . .
C57 C 0.2338(8) 0.4845(3) 0.14288(18) 0.089(2) Uani 1 1 d . . .
H26 H 0.3033 0.4739 0.1584 0.134 Uiso 1 1 calc R . .
H27 H 0.1509 0.4476 0.1354 0.134 Uiso 1 1 calc R . .
H28 H 0.1982 0.5220 0.1559 0.134 Uiso 1 1 calc R . .
C58 C 0.2176(14) 0.5290(5) 0.0890(2) 0.186(6) Uani 1 1 d . . .
H29 H 0.1213 0.4999 0.0826 0.279 Uiso 1 1 calc R . .
H30 H 0.2670 0.5352 0.0673 0.279 Uiso 1 1 calc R . .
H31 H 0.2055 0.5707 0.1033 0.279 Uiso 1 1 calc R . .
C59 C 0.3787(10) 0.3582(3) -0.01183(14) 0.096(2) Uani 1 1 d . . .
C60 C 0.3521(10) 0.4107(3) -0.02707(15) 0.100(2) Uani 1 1 d . . .
H32 H 0.3504 0.3975 -0.0532 0.150 Uiso 1 1 calc R . .
H33 H 0.4305 0.4491 -0.0185 0.150 Uiso 1 1 calc R . .
H34 H 0.2577 0.4206 -0.0197 0.150 Uiso 1 1 calc R . .
C61 C 0.3036(15) 0.2947(4) -0.02539(18) 0.175(6) Uani 1 1 d . . .
H35 H 0.2000 0.2905 -0.0201 0.263 Uiso 1 1 calc R . .
H36 H 0.3457 0.2659 -0.0143 0.263 Uiso 1 1 calc R . .
H37 H 0.3124 0.2831 -0.0513 0.263 Uiso 1 1 calc R . .
C62 C 0.5519(13) 0.3569(5) -0.02651(19) 0.149(4) Uani 1 1 d . . .
H38 H 0.5882 0.3231 -0.0187 0.224 Uiso 1 1 calc R . .
H39 H 0.6177 0.3988 -0.0166 0.224 Uiso 1 1 calc R . .
H40 H 0.5486 0.3481 -0.0526 0.224 Uiso 1 1 calc R . .
C63 C 0.3249(5) 0.0227(2) 0.08238(11) 0.0470(10) Uani 1 1 d . . .
C64 C 0.1784(5) 0.0225(2) 0.08531(11) 0.0472(10) Uani 1 1 d . . .
H41 H 0.1499 0.0571 0.1015 0.057 Uiso 1 1 calc R . .
C65 C 0.0702(5) -0.0273(2) 0.06506(11) 0.0513(11) Uani 1 1 d . . .
C66 C 0.1181(5) -0.0776(2) 0.04283(12) 0.0540(11) Uani 1 1 d . . .
H42 H 0.0464 -0.1122 0.0290 0.065 Uiso 1 1 calc R . .
C67 C 0.2647(5) -0.0805(2) 0.03956(11) 0.0488(10) Uani 1 1 d . . .
C68 C 0.3690(5) -0.02839(19) 0.05982(11) 0.0447(10) Uani 1 1 d . . .
H43 H 0.4704 -0.0281 0.0581 0.054 Uiso 1 1 calc R . .
C69 C -0.0943(5) -0.0266(2) 0.06614(13) 0.0587(12) Uani 1 1 d . . .
C70 C -0.1247(6) 0.0339(3) 0.09008(14) 0.0672(13) Uani 1 1 d . . .
H44 H -0.0707 0.0717 0.0824 0.101 Uiso 1 1 calc R . .
H45 H -0.0933 0.0366 0.1148 0.101 Uiso 1 1 calc R . .
H46 H -0.2300 0.0327 0.0887 0.101 Uiso 1 1 calc R . .
C71 C -0.1529(6) -0.0303(3) 0.02831(13) 0.0650(13) Uani 1 1 d . . .
H47 H -0.2562 -0.0276 0.0289 0.097 Uiso 1 1 calc R . .
H48 H -0.1437 -0.0712 0.0125 0.097 Uiso 1 1 calc R . .
H49 H -0.0961 0.0057 0.0194 0.097 Uiso 1 1 calc R . .
C72 C -0.1760(6) -0.0853(3) 0.07912(15) 0.0714(14) Uani 1 1 d . . .
H50 H -0.1359 -0.0837 0.1029 0.107 Uiso 1 1 calc R . .
H51 H -0.1637 -0.1249 0.0625 0.107 Uiso 1 1 calc R . .
H52 H -0.2804 -0.0849 0.0803 0.107 Uiso 1 1 calc R . .
C73 C 0.3106(5) -0.1349(2) 0.01216(12) 0.0536(11) Uani 1 1 d . . .
C74 C 0.3061(6) -0.1189(2) -0.02443(13) 0.0650(13) Uani 1 1 d . . .
H53 H 0.2067 -0.1153 -0.0304 0.097 Uiso 1 1 calc R . .
H54 H 0.3339 -0.1532 -0.0425 0.097 Uiso 1 1 calc R . .
H55 H 0.3748 -0.0779 -0.0238 0.097 Uiso 1 1 calc R . .
C75 C 0.2066(6) -0.2002(2) 0.01146(13) 0.0603(12) Uani 1 1 d . . .
H56 H 0.2033 -0.2078 0.0356 0.090 Uiso 1 1 calc R . .
H57 H 0.2423 -0.2347 -0.0047 0.090 Uiso 1 1 calc R . .
H58 H 0.1080 -0.1996 0.0031 0.090 Uiso 1 1 calc R . .
C76 C 0.4634(6) -0.1418(3) 0.01981(15) 0.0686(14) Uani 1 1 d . . .
H59 H 0.5338 -0.1025 0.0180 0.103 Uiso 1 1 calc R . .
H60 H 0.4845 -0.1788 0.0024 0.103 Uiso 1 1 calc R . .
H61 H 0.4715 -0.1486 0.0439 0.103 Uiso 1 1 calc R . .
C77 C 0.8842(5) 0.0819(2) 0.21740(12) 0.0518(11) Uani 1 1 d . . .
C78 C 0.9304(5) 0.0275(2) 0.19861(13) 0.0525(11) Uani 1 1 d . . .
H62 H 0.9207 0.0170 0.1733 0.063 Uiso 1 1 calc R . .
C79 C 0.9895(5) -0.0115(2) 0.21539(14) 0.0586(12) Uani 1 1 d . . .
C80 C 1.0060(6) 0.0062(3) 0.25250(15) 0.0680(14) Uani 1 1 d . . .
H63 H 1.0489 -0.0196 0.2644 0.082 Uiso 1 1 calc R . .
C81 C 0.9629(7) 0.0599(3) 0.27309(14) 0.0689(14) Uani 1 1 d . . .
C82 C 0.8989(6) 0.0970(2) 0.25434(13) 0.0621(13) Uani 1 1 d . . .
H64 H 0.8652 0.1332 0.2674 0.074 Uiso 1 1 calc R . .
C83 C 0.9797(9) 0.0793(3) 0.31375(17) 0.0897(19) Uani 1 1 d . . .
C84 C 0.8208(11) 0.0761(5) 0.3295(2) 0.131(3) Uani 1 1 d . . .
H65 H 0.8308 0.0895 0.3556 0.197 Uiso 1 1 calc R . .
H66 H 0.7626 0.0318 0.3222 0.197 Uiso 1 1 calc R . .
H67 H 0.7717 0.1050 0.3203 0.197 Uiso 1 1 calc R . .
C85 C 1.0510(13) 0.1475(4) 0.32620(19) 0.142(4) Uani 1 1 d . . .
H68 H 1.0435 0.1610 0.3521 0.213 Uiso 1 1 calc R . .
H69 H 1.0027 0.1734 0.3143 0.213 Uiso 1 1 calc R . .
H70 H 1.1545 0.1538 0.3206 0.213 Uiso 1 1 calc R . .
C86 C 1.0425(11) 0.0344(5) 0.3297(2) 0.125(3) Uani 1 1 d . . .
H71 H 1.1414 0.0339 0.3215 0.188 Uiso 1 1 calc R . .
H72 H 0.9805 -0.0091 0.3224 0.188 Uiso 1 1 calc R . .
H73 H 1.0470 0.0488 0.3558 0.188 Uiso 1 1 calc R . .
C87 C 1.0269(6) -0.0736(2) 0.19286(16) 0.0663(13) Uani 1 1 d . . .
C88 C 1.1226(6) -0.0596(2) 0.16299(15) 0.0658(13) Uani 1 1 d . . .
H74 H 1.2155 -0.0304 0.1730 0.099 Uiso 1 1 calc R . .
H75 H 1.0726 -0.0392 0.1479 0.099 Uiso 1 1 calc R . .
H76 H 1.1418 -0.0999 0.1486 0.099 Uiso 1 1 calc R . .
C89 C 0.8806(6) -0.1204(3) 0.17626(17) 0.0771(16) Uani 1 1 d . . .
H77 H 0.8323 -0.1006 0.1606 0.116 Uiso 1 1 calc R . .
H78 H 0.8161 -0.1293 0.1954 0.116 Uiso 1 1 calc R . .
H79 H 0.9013 -0.1609 0.1624 0.116 Uiso 1 1 calc R . .
C90 C 1.1047(8) -0.1074(3) 0.21511(18) 0.0882(19) Uani 1 1 d . . .
H80 H 1.1268 -0.1463 0.1997 0.132 Uiso 1 1 calc R . .
H81 H 1.0411 -0.1194 0.2338 0.132 Uiso 1 1 calc R . .
H82 H 1.1961 -0.0783 0.2262 0.132 Uiso 1 1 calc R . .
C91 C 0.6177(5) 0.6656(2) 0.38872(10) 0.0435(9) Uani 1 1 d . . .
C92 C 0.6853(5) 0.6116(2) 0.38806(10) 0.0433(9) Uani 1 1 d . . .
H83 H 0.7289 0.6020 0.4079 0.052 Uiso 1 1 calc R . .
C93 C 0.6743(4) 0.57672(19) 0.35325(10) 0.0410(9) Uani 1 1 d . . .
C94 C 0.5989(5) 0.61011(19) 0.33419(10) 0.0416(9) Uani 1 1 d . . .
C95 C 0.5679(5) 0.57757(19) 0.29826(10) 0.0426(9) Uani 1 1 d . . .
C96 C 0.5000(5) 0.60349(19) 0.27376(10) 0.0435(9) Uani 1 1 d . . .
C97 C 0.4851(5) 0.5841(2) 0.23536(11) 0.0498(11) Uani 1 1 d . . .
H84 H 0.5201 0.5496 0.2207 0.060 Uiso 1 1 calc R . .
C98 C 0.4132(5) 0.6233(2) 0.22416(10) 0.0493(10) Uani 1 1 d . . .
H85 H 0.3871 0.6216 0.2001 0.059 Uiso 1 1 calc R . .
C99 C 0.3825(5) 0.66893(19) 0.25535(10) 0.0434(9) Uani 1 1 d . . .
C100 C 0.3051(5) 0.7164(2) 0.25484(11) 0.0467(10) Uani 1 1 d . . .
C101 C 0.2765(5) 0.7626(2) 0.28482(11) 0.0468(10) Uani 1 1 d . . .
C102 C 0.1969(6) 0.8114(2) 0.28355(12) 0.0594(12) Uani 1 1 d . . .
H86 H 0.1495 0.8165 0.2629 0.071 Uiso 1 1 calc R . .
C103 C 0.2010(6) 0.8489(2) 0.31663(12) 0.0560(11) Uani 1 1 d . . .
H87 H 0.1588 0.8855 0.3236 0.067 Uiso 1 1 calc R . .
C104 C 0.2819(5) 0.8227(2) 0.33949(11) 0.0490(10) Uani 1 1 d . . .
C105 C 0.3148(5) 0.8487(2) 0.37625(11) 0.0471(10) Uani 1 1 d . . .
C106 C 0.3920(5) 0.82302(19) 0.39876(10) 0.0433(9) Uani 1 1 d . . .
C107 C 0.4042(5) 0.8422(2) 0.43715(11) 0.0485(10) Uani 1 1 d . . .
H88 H 0.3672 0.8762 0.4517 0.058 Uiso 1 1 calc R . .
C108 C 0.4775(5) 0.8033(2) 0.44873(11) 0.0463(10) Uani 1 1 d . . .
H89 H 0.5016 0.8047 0.4729 0.056 Uiso 1 1 calc R . .
C109 C 0.5128(5) 0.7593(2) 0.41773(10) 0.0428(9) Uani 1 1 d . . .
C110 C 0.5897(5) 0.71031(19) 0.41849(10) 0.0430(9) Uani 1 1 d . . .
N5 N 0.5678(4) 0.66369(16) 0.35458(8) 0.0449(8) Uani 1 1 d . . .
N6 N 0.4409(4) 0.65649(16) 0.28534(8) 0.0433(8) Uani 1 1 d . . .
N7 N 0.3248(4) 0.76989(16) 0.31910(9) 0.0448(8) Uani 1 1 d . . .
N8 N 0.4579(4) 0.77210(16) 0.38763(9) 0.0437(8) Uani 1 1 d . . .
C111 C 0.6211(5) 0.5173(2) 0.29421(10) 0.0443(9) Uani 1 1 d . . .
C112 C 0.6985(5) 0.5187(2) 0.32714(10) 0.0441(9) Uani 1 1 d . . .
C113 C 0.7684(5) 0.4688(2) 0.33132(11) 0.0460(10) Uani 1 1 d . . .
C114 C 0.8386(5) 0.4561(2) 0.36274(11) 0.0467(10) Uani 1 1 d . . .
C115 C 0.8917(5) 0.5059(2) 0.39296(12) 0.0513(11) Uani 1 1 d . . .
H90 H 0.8825 0.5486 0.3933 0.062 Uiso 1 1 calc R . .
C116 C 0.9573(5) 0.4938(2) 0.42233(12) 0.0578(12) Uani 1 1 d . . .
H91 H 0.9928 0.5280 0.4425 0.069 Uiso 1 1 calc R . .
C117 C 0.9711(6) 0.4317(3) 0.42211(13) 0.0608(12) Uani 1 1 d . . .
H92 H 1.0142 0.4235 0.4424 0.073 Uiso 1 1 calc R . .
C118 C 0.9233(5) 0.3825(2) 0.39299(12) 0.0563(11) Uani 1 1 d . . .
H93 H 0.9362 0.3406 0.3932 0.068 Uiso 1 1 calc R . .
C119 C 0.8559(5) 0.3918(2) 0.36279(12) 0.0520(11) Uani 1 1 d . . .
C120 C 0.8079(5) 0.3382(2) 0.33106(12) 0.0527(11) Uani 1 1 d . . .
C121 C 0.7697(6) 0.2698(2) 0.32820(13) 0.0593(12) Uani 1 1 d . . .
H94 H 0.7985 0.2530 0.3471 0.071 Uiso 1 1 calc R . .
C122 C 0.6916(6) 0.2277(2) 0.29830(13) 0.0620(13) Uani 1 1 d . . .
H95 H 0.6673 0.1829 0.2977 0.074 Uiso 1 1 calc R . .
C123 C 0.6459(6) 0.2491(2) 0.26815(13) 0.0572(12) Uani 1 1 d . . .
C124 C 0.6981(5) 0.3135(2) 0.27067(12) 0.0500(10) Uani 1 1 d . . .
C125 C 0.7753(5) 0.3567(2) 0.30092(12) 0.0490(10) Uani 1 1 d . . .
C126 C 0.5321(6) 0.2166(2) 0.23957(13) 0.0605(12) Uani 1 1 d . . .
C127 C 0.4732(6) 0.1495(2) 0.23267(14) 0.0667(14) Uani 1 1 d . . .
H96 H 0.5127 0.1242 0.2456 0.080 Uiso 1 1 calc R . .
C128 C 0.3609(6) 0.1203(3) 0.20780(15) 0.0700(14) Uani 1 1 d . . .
H97 H 0.3213 0.0754 0.2044 0.084 Uiso 1 1 calc R . .
C129 C 0.3039(6) 0.1545(3) 0.18751(14) 0.0685(14) Uani 1 1 d . . .
H98 H 0.2271 0.1331 0.1699 0.082 Uiso 1 1 calc R . .
C130 C 0.3586(6) 0.2201(2) 0.19276(12) 0.0593(12) Uani 1 1 d . . .
H99 H 0.3198 0.2435 0.1785 0.071 Uiso 1 1 calc R . .
C131 C 0.4710(5) 0.2530(2) 0.21901(12) 0.0558(12) Uani 1 1 d . . .
C132 C 0.5198(5) 0.3238(2) 0.22691(11) 0.0514(11) Uani 1 1 d . . .
C133 C 0.4467(5) 0.3717(2) 0.21853(12) 0.0544(11) Uani 1 1 d . . .
H100 H 0.3734 0.3585 0.1996 0.065 Uiso 1 1 calc R . .
C134 C 0.4795(5) 0.4351(2) 0.23688(11) 0.0491(10) Uani 1 1 d . . .
H101 H 0.4265 0.4638 0.2305 0.059 Uiso 1 1 calc R . .
C135 C 0.5923(5) 0.4602(2) 0.26575(11) 0.0471(10) Uani 1 1 d . . .
C136 C 0.6717(5) 0.4154(2) 0.27013(11) 0.0461(10) Uani 1 1 d . . .
C137 C 0.6344(5) 0.3492(2) 0.25077(11) 0.0454(10) Uani 1 1 d . . .
C138 C 0.7572(5) 0.4198(2) 0.30067(11) 0.0468(10) Uani 1 1 d . . .
C139 C 0.6389(5) 0.7042(2) 0.45445(10) 0.0452(10) Uani 1 1 d . . .
C140 C 0.7795(5) 0.7309(2) 0.46860(11) 0.0510(11) Uani 1 1 d . . .
H102 H 0.8475 0.7537 0.4552 0.061 Uiso 1 1 calc R . .
C141 C 0.8252(5) 0.7253(2) 0.50221(11) 0.0517(11) Uani 1 1 d . . .
C142 C 0.7217(5) 0.6916(2) 0.52066(11) 0.0516(11) Uani 1 1 d . . .
H103 H 0.7498 0.6879 0.5436 0.062 Uiso 1 1 calc R . .
C143 C 0.5788(5) 0.6630(2) 0.50730(11) 0.0516(11) Uani 1 1 d . . .
C144 C 0.5395(5) 0.6707(2) 0.47408(11) 0.0499(10) Uani 1 1 d . . .
H104 H 0.4420 0.6526 0.4645 0.060 Uiso 1 1 calc R . .
C145 C 1.0365(7) 0.8214(3) 0.5109(2) 0.095(2) Uani 1 1 d . . .
H105 H 1.0286 0.8203 0.4854 0.143 Uiso 1 1 calc R . .
H106 H 1.1388 0.8384 0.5198 0.143 Uiso 1 1 calc R . .
H107 H 0.9752 0.8492 0.5239 0.143 Uiso 1 1 calc R . .
C146 C 1.0812(8) 0.7119(4) 0.4945(2) 0.109(3) Uani 1 1 d . . .
H108 H 1.0607 0.6694 0.5001 0.164 Uiso 1 1 calc R . .
H109 H 1.1848 0.7326 0.5004 0.164 Uiso 1 1 calc R . .
H110 H 1.0594 0.7069 0.4690 0.164 Uiso 1 1 calc R . .
C147 C 0.9855(6) 0.7537(3) 0.51635(13) 0.0630(13) Uani 1 1 d . . .
C148 C 1.0051(8) 0.7539(4) 0.55559(16) 0.110(3) Uani 1 1 d . . .
H111 H 0.9407 0.7790 0.5696 0.165 Uiso 1 1 calc R . .
H112 H 1.1072 0.7732 0.5639 0.165 Uiso 1 1 calc R . .
H113 H 0.9798 0.7095 0.5585 0.165 Uiso 1 1 calc R . .
C149 C 0.4723(6) 0.6257(3) 0.52910(12) 0.0643(13) Uani 1 1 d . . .
C150 C 0.3290(7) 0.5891(3) 0.50743(15) 0.0742(15) Uani 1 1 d . . .
H114 H 0.2815 0.6197 0.4994 0.111 Uiso 1 1 calc R . .
H115 H 0.2633 0.5664 0.5224 0.111 Uiso 1 1 calc R . .
H116 H 0.3509 0.5578 0.4866 0.111 Uiso 1 1 calc R . .
C151 C 0.4330(7) 0.6751(3) 0.56136(14) 0.0840(18) Uani 1 1 d . . .
H117 H 0.5220 0.6979 0.5762 0.126 Uiso 1 1 calc R . .
H118 H 0.3630 0.6524 0.5756 0.126 Uiso 1 1 calc R . .
H119 H 0.3890 0.7061 0.5527 0.126 Uiso 1 1 calc R . .
C152 C 0.5414(7) 0.5770(3) 0.54166(16) 0.0834(17) Uani 1 1 d . . .
H120 H 0.5759 0.5494 0.5211 0.125 Uiso 1 1 calc R . .
H121 H 0.4686 0.5504 0.5534 0.125 Uiso 1 1 calc R . .
H122 H 0.6244 0.5999 0.5586 0.125 Uiso 1 1 calc R . .
C153 C 0.2581(5) 0.9070(2) 0.39355(11) 0.0486(10) Uani 1 1 d . . .
C154 C 0.3519(5) 0.9664(2) 0.40462(13) 0.0580(12) Uani 1 1 d . . .
H123 H 0.4532 0.9703 0.4004 0.070 Uiso 1 1 calc R . .
C155 C 0.3028(6) 1.0210(2) 0.42182(14) 0.0638(13) Uani 1 1 d . . .
C156 C 0.1548(5) 1.0140(2) 0.42758(12) 0.0561(12) Uani 1 1 d . . .
H124 H 0.1195 1.0508 0.4392 0.067 Uiso 1 1 calc R . .
C157 C 0.0557(5) 0.9549(2) 0.41700(12) 0.0529(11) Uani 1 1 d . A .
C158 C 0.1088(5) 0.9018(2) 0.39959(12) 0.0525(11) Uani 1 1 d . . .
H125 H 0.0427 0.8612 0.3916 0.063 Uiso 1 1 calc R . .
C159 C 0.4111(6) 1.0846(3) 0.43525(18) 0.0793(17) Uani 1 1 d . . .
C160 C 0.5079(9) 1.1001(3) 0.40566(18) 0.097(2) Uani 1 1 d . . .
H126 H 0.5534 1.0638 0.3958 0.145 Uiso 1 1 calc R . .
H127 H 0.5845 1.1388 0.4152 0.145 Uiso 1 1 calc R . .
H128 H 0.4487 1.1079 0.3868 0.145 Uiso 1 1 calc R . .
C161 C 0.5132(7) 1.0770(3) 0.46603(18) 0.092(2) Uani 1 1 d . . .
H129 H 0.4530 1.0650 0.4852 0.138 Uiso 1 1 calc R . .
H130 H 0.5829 1.1180 0.4755 0.138 Uiso 1 1 calc R . .
H131 H 0.5669 1.0434 0.4565 0.138 Uiso 1 1 calc R . .
C162 C 0.3415(7) 1.1396(3) 0.4524(2) 0.094(2) Uani 1 1 d . . .
H132 H 0.2814 1.1492 0.4343 0.141 Uiso 1 1 calc R . .
H133 H 0.4182 1.1778 0.4626 0.141 Uiso 1 1 calc R . .
H134 H 0.2796 1.1274 0.4712 0.141 Uiso 1 1 calc R . .
C163 C -0.1083(6) 0.9479(2) 0.42466(16) 0.0676(14) Uani 1 1 d . . .
C164 C -0.1961(10) 0.8795(4) 0.4126(4) 0.076(4) Uani 0.624(12) 1 d P A 1
H135 H -0.2989 0.8782 0.4181 0.114 Uiso 0.624(12) 1 calc PR A 1
H136 H -0.1571 0.8518 0.4251 0.114 Uiso 0.624(12) 1 calc PR A 1
H137 H -0.1894 0.8642 0.3869 0.114 Uiso 0.624(12) 1 calc PR A 1
C165 C -0.1685(9) 0.9921(4) 0.4069(3) 0.057(2) Uani 0.624(12) 1 d P A 1
H138 H -0.1641 0.9779 0.3810 0.086 Uiso 0.624(12) 1 calc PR A 1
H139 H -0.1102 1.0362 0.4151 0.086 Uiso 0.624(12) 1 calc PR A 1
H140 H -0.2705 0.9910 0.4130 0.086 Uiso 0.624(12) 1 calc PR A 1
C166 C -0.1237(12) 0.9707(5) 0.4655(2) 0.080(3) Uani 0.624(12) 1 d P A 1
H141 H -0.0748 1.0163 0.4736 0.121 Uiso 0.624(12) 1 calc PR A 1
H142 H -0.0782 0.9450 0.4781 0.121 Uiso 0.624(12) 1 calc PR A 1
H143 H -0.2277 0.9653 0.4705 0.121 Uiso 0.624(12) 1 calc PR A 1
C193 C -0.2080(19) 0.9122(10) 0.3879(6) 0.098(7) Uani 0.376(12) 1 d P A 2
C194 C -0.146(3) 0.8962(10) 0.4466(8) 0.123(9) Uani 0.376(12) 1 d P A 2
C195 C -0.160(2) 1.0107(11) 0.4374(9) 0.123(10) Uani 0.376(12) 1 d P A 2
C167 C 0.2486(5) 0.7196(2) 0.21898(11) 0.0484(10) Uani 1 1 d . . .
C168 C 0.1054(5) 0.6902(2) 0.20672(11) 0.0483(10) Uani 1 1 d . . .
H153 H 0.0418 0.6690 0.2216 0.058 Uiso 1 1 calc R . .
C169 C 0.0533(5) 0.6910(2) 0.17322(11) 0.0502(10) Uani 1 1 d . . .
C170 C 0.1503(5) 0.7215(2) 0.15178(11) 0.0507(11) Uani 1 1 d . . .
H154 H 0.1162 0.7220 0.1286 0.061 Uiso 1 1 calc R . .
C171 C 0.2958(5) 0.7515(2) 0.16303(11) 0.0491(10) Uani 1 1 d . . .
C172 C 0.3421(5) 0.7499(2) 0.19714(11) 0.0460(10) Uani 1 1 d . . .
H155 H 0.4401 0.7700 0.2056 0.055 Uiso 1 1 calc R . .
C173 C 0.4028(6) 0.7841(2) 0.13966(12) 0.0561(11) Uani 1 1 d . . .
C174 C 0.3336(7) 0.7841(3) 0.10425(16) 0.0861(18) Uani 1 1 d . . .
H156 H 0.2905 0.7396 0.0915 0.129 Uiso 1 1 calc R . .
H157 H 0.4086 0.8037 0.0899 0.129 Uiso 1 1 calc R . .
H158 H 0.2570 0.8089 0.1083 0.129 Uiso 1 1 calc R . .
C175 C 0.5300(6) 0.7488(3) 0.13220(15) 0.0707(14) Uani 1 1 d . . .
H159 H 0.5796 0.7501 0.1548 0.106 Uiso 1 1 calc R . .
H160 H 0.5998 0.7701 0.1174 0.106 Uiso 1 1 calc R . .
H161 H 0.4912 0.7039 0.1196 0.106 Uiso 1 1 calc R . .
C176 C 0.4709(6) 0.8541(3) 0.15922(16) 0.0726(15) Uani 1 1 d . . .
H162 H 0.3929 0.8774 0.1662 0.109 Uiso 1 1 calc R . .
H163 H 0.5354 0.8752 0.1434 0.109 Uiso 1 1 calc R . .
H164 H 0.5279 0.8542 0.1806 0.109 Uiso 1 1 calc R . .
C177 C -0.1050(5) 0.6577(2) 0.16042(12) 0.0566(11) Uani 1 1 d . . .
C178 C -0.1264(7) 0.5866(3) 0.15960(18) 0.0819(17) Uani 1 1 d . . .
H165 H -0.0816 0.5651 0.1386 0.123 Uiso 1 1 calc R . .
H166 H -0.2315 0.5671 0.1584 0.123 Uiso 1 1 calc R . .
H167 H -0.0801 0.5814 0.1813 0.123 Uiso 1 1 calc R . .
C179 C -0.1467(7) 0.6684(3) 0.12501(15) 0.0781(16) Uani 1 1 d . . .
H168 H -0.0871 0.6488 0.1066 0.117 Uiso 1 1 calc R . .
H169 H -0.1298 0.7148 0.1264 0.117 Uiso 1 1 calc R . .
H170 H -0.2506 0.6486 0.1189 0.117 Uiso 1 1 calc R . .
C180 C -0.2078(6) 0.6872(3) 0.18784(16) 0.0769(15) Uani 1 1 d . . .
H171 H -0.3087 0.6624 0.1820 0.115 Uiso 1 1 calc R . .
H172 H -0.2025 0.7321 0.1869 0.115 Uiso 1 1 calc R . .
H173 H -0.1770 0.6856 0.2119 0.115 Uiso 1 1 calc R . .
Zn2 Zn 0.46333(6) 0.72121(3) 0.335378(13) 0.04629(19) Uani 1 1 d . . .
O1 O 0.8870(3) 0.21113(14) 0.11039(8) 0.0500(7) Uani 1 1 d . . .
C181 C 1.0333(5) 0.2117(2) 0.12455(13) 0.0580(12) Uani 1 1 d . . .
H174 H 1.0809 0.1819 0.1076 0.070 Uiso 1 1 calc R . .
H175 H 1.0274 0.1991 0.1477 0.070 Uiso 1 1 calc R . .
C182 C 1.1172(5) 0.2811(2) 0.12922(13) 0.0579(12) Uani 1 1 d . . .
H176 H 1.2220 0.2830 0.1246 0.069 Uiso 1 1 calc R . .
H177 H 1.1094 0.3066 0.1536 0.069 Uiso 1 1 calc R . .
C183 C 1.0432(6) 0.3060(2) 0.10156(14) 0.0627(13) Uani 1 1 d . . .
H178 H 1.0070 0.3448 0.1130 0.075 Uiso 1 1 calc R . .
H179 H 1.1119 0.3167 0.0832 0.075 Uiso 1 1 calc R . .
C184 C 0.9173(6) 0.2506(2) 0.08529(13) 0.0600(12) Uani 1 1 d . . .
H180 H 0.8300 0.2670 0.0806 0.072 Uiso 1 1 calc R . .
H181 H 0.9445 0.2255 0.0624 0.072 Uiso 1 1 calc R . .
O2 O 0.6619(4) 0.78773(17) 0.31884(10) 0.0719(10) Uani 1 1 d U . .
C185 C 0.6560(11) 0.8537(4) 0.3195(3) 0.128(3) Uani 1 1 d U . .
H182 H 0.5590 0.8616 0.3270 0.154 Uiso 1 1 calc R . .
H183 H 0.7322 0.8838 0.3368 0.154 Uiso 1 1 calc R . .
C186 C 0.678(2) 0.8633(7) 0.2867(4) 0.220(5) Uani 1 1 d U . .
H184 H 0.7477 0.9051 0.2882 0.264 Uiso 1 1 calc R . .
H185 H 0.5848 0.8646 0.2752 0.264 Uiso 1 1 calc R . .
C187 C 0.7408(15) 0.8091(6) 0.2649(3) 0.172(4) Uani 1 1 d U . .
H186 H 0.6766 0.7856 0.2434 0.206 Uiso 1 1 calc R . .
H187 H 0.8402 0.8254 0.2574 0.206 Uiso 1 1 calc R . .
C188 C 0.7444(8) 0.7692(3) 0.28947(18) 0.0927(19) Uani 1 1 d U . .
H188 H 0.7038 0.7235 0.2774 0.111 Uiso 1 1 calc R . .
H189 H 0.8470 0.7732 0.2977 0.111 Uiso 1 1 calc R . .
O3 O 0.8526(13) 0.3934(6) 0.0434(3) 0.234(4) Uani 1 1 d U . .
C189 C 0.8047(14) 0.4612(6) 0.0438(3) 0.167(4) Uani 1 1 d U . .
C190 C 0.8205(16) 0.4606(6) 0.0040(3) 0.179(4) Uani 1 1 d U . .
C191 C 0.908(2) 0.4171(10) -0.0156(5) 0.246(6) Uani 1 1 d U . .
C192 C 0.9457(17) 0.3808(7) 0.0117(4) 0.187(4) Uani 1 1 d U . .
O4 O 0.537(2) -0.0071(9) 0.2584(5) 0.178(6) Uani 0.444(12) 1 d PDU B 3
C196 C 0.422(3) -0.0070(15) 0.3082(8) 0.174(7) Uani 0.444(12) 1 d PU B 3
C197 C 0.583(3) 0.0609(11) 0.2829(7) 0.171(7) Uani 0.444(12) 1 d PDU B 3
C198 C 0.512(4) -0.0402(14) 0.2881(7) 0.183(7) Uani 0.444(12) 1 d PDU B 3
C199 C 0.429(3) 0.0452(15) 0.2936(8) 0.171(7) Uani 0.444(12) 1 d PU B 3

loop_
_atom_site_aniso_label
_atom_site_aniso_U_11
_atom_site_aniso_U_22
_atom_site_aniso_U_33
_atom_site_aniso_U_23
_atom_site_aniso_U_13
_atom_site_aniso_U_12
C1 0.051(3) 0.047(2) 0.041(2) 0.0100(18) -0.0018(18) 0.015(2)
C2 0.059(3) 0.053(3) 0.044(2) 0.0108(19) -0.007(2) 0.016(2)
C3 0.046(2) 0.047(2) 0.038(2) 0.0036(17) -0.0037(17) 0.0072(19)
C4 0.056(3) 0.042(2) 0.037(2) 0.0040(17) -0.0009(18) 0.013(2)
C5 0.048(2) 0.041(2) 0.034(2) 0.0010(16) -0.0057(17) 0.0070(18)
C6 0.051(3) 0.032(2) 0.039(2) 0.0005(16) -0.0034(17) 0.0086(18)
C7 0.060(3) 0.034(2) 0.037(2) 0.0012(16) -0.0001(18) 0.0088(19)
C8 0.055(3) 0.036(2) 0.043(2) 0.0060(17) -0.0013(18) 0.0103(19)
C9 0.047(2) 0.035(2) 0.040(2) 0.0037(16) -0.0033(17) 0.0085(18)
C10 0.051(3) 0.036(2) 0.040(2) 0.0080(17) -0.0002(17) 0.0109(18)
C11 0.052(2) 0.039(2) 0.0345(19) 0.0050(16) -0.0032(17) 0.0144(18)
C12 0.051(3) 0.046(2) 0.038(2) 0.0045(18) -0.0032(18) 0.012(2)
C13 0.048(3) 0.046(2) 0.039(2) 0.0024(18) -0.0032(17) 0.0080(19)
C14 0.047(2) 0.040(2) 0.045(2) 0.0049(18) -0.0011(18) 0.0114(19)
C15 0.045(2) 0.036(2) 0.043(2) -0.0024(17) -0.0013(17) 0.0066(18)
C16 0.046(2) 0.036(2) 0.052(2) 0.0059(18) 0.0004(19) 0.0099(18)
C17 0.051(3) 0.037(2) 0.053(2) 0.0058(18) 0.0020(19) 0.0124(19)
C18 0.055(3) 0.037(2) 0.053(2) 0.0118(19) 0.007(2) 0.0127(19)
C19 0.047(2) 0.037(2) 0.049(2) 0.0084(18) 0.0017(18) 0.0097(18)
C20 0.053(3) 0.039(2) 0.045(2) 0.0103(18) -0.0005(18) 0.0179(19)
N1 0.043(2) 0.0364(18) 0.0474(19) 0.0062(15) -0.0053(15) 0.0107(15)
N2 0.051(2) 0.0314(16) 0.0383(17) 0.0038(13) -0.0063(14) 0.0097(15)
N3 0.049(2) 0.0320(17) 0.0398(17) 0.0015(13) -0.0029(14) 0.0063(15)
N4 0.047(2) 0.0334(17) 0.0465(18) 0.0039(14) -0.0037(15) 0.0111(15)
Zn1 0.0489(4) 0.0338(3) 0.0413(3) 0.0039(2) -0.0067(2) 0.0071(2)
C21 0.052(3) 0.047(2) 0.036(2) 0.0001(18) -0.0001(18) 0.006(2)
C22 0.049(3) 0.046(2) 0.038(2) 0.0036(18) -0.0060(18) 0.009(2)
C23 0.044(2) 0.054(3) 0.041(2) -0.0008(19) -0.0050(18) 0.011(2)
C24 0.046(3) 0.057(3) 0.036(2) 0.0047(19) -0.0005(17) 0.005(2)
C25 0.048(3) 0.048(2) 0.039(2) -0.0012(18) 0.0041(18) -0.001(2)
C26 0.051(3) 0.047(2) 0.037(2) 0.0038(18) 0.0023(18) 0.004(2)
C27 0.059(3) 0.044(2) 0.044(2) 0.0025(19) 0.000(2) 0.001(2)
C28 0.059(3) 0.039(2) 0.051(2) 0.0060(19) 0.001(2) 0.003(2)
C29 0.057(3) 0.038(2) 0.050(2) -0.0014(19) 0.002(2) -0.007(2)
C30 0.051(3) 0.042(2) 0.043(2) 0.0003(18) -0.0005(18) 0.001(2)
C31 0.045(3) 0.058(3) 0.042(2) -0.001(2) 0.0007(18) -0.008(2)
C32 0.054(3) 0.054(3) 0.049(3) -0.008(2) 0.004(2) -0.008(2)
C33 0.054(3) 0.049(3) 0.052(3) -0.007(2) 0.002(2) -0.008(2)
C34 0.059(3) 0.041(2) 0.054(3) -0.005(2) 0.005(2) -0.006(2)
C35 0.063(3) 0.043(2) 0.058(3) -0.004(2) 0.003(2) -0.004(2)
C36 0.071(3) 0.042(3) 0.072(3) -0.004(2) 0.007(3) 0.002(2)
C37 0.077(4) 0.054(3) 0.052(3) -0.004(2) 0.011(3) -0.009(3)
C38 0.068(3) 0.051(3) 0.052(3) -0.004(2) 0.007(2) -0.006(2)
C39 0.058(3) 0.074(3) 0.034(2) -0.006(2) -0.001(2) -0.004(3)
C40 0.055(3) 0.080(4) 0.039(2) -0.001(2) -0.005(2) 0.001(3)
C41 0.051(3) 0.072(3) 0.039(2) 0.000(2) -0.0061(19) 0.002(2)
C42 0.041(2) 0.061(3) 0.044(2) -0.001(2) -0.0015(18) 0.002(2)
C43 0.046(3) 0.073(3) 0.044(2) 0.003(2) -0.0009(19) 0.010(2)
C44 0.055(3) 0.088(4) 0.046(3) 0.009(3) -0.008(2) 0.014(3)
C45 0.065(3) 0.096(4) 0.053(3) 0.014(3) -0.008(2) 0.031(3)
C46 0.059(3) 0.084(4) 0.050(3) 0.008(2) -0.003(2) 0.028(3)
C47 0.049(3) 0.071(3) 0.047(2) 0.008(2) -0.004(2) 0.017(2)
C48 0.047(3) 0.066(3) 0.040(2) 0.007(2) -0.0037(18) 0.011(2)
C49 0.051(3) 0.040(2) 0.039(2) 0.0043(17) -0.0046(17) 0.0072(19)
C50 0.056(3) 0.037(2) 0.037(2) 0.0023(16) -0.0038(17) 0.0087(19)
C51 0.055(3) 0.040(2) 0.045(2) 0.0035(18) -0.0103(19) 0.013(2)
C52 0.080(4) 0.049(3) 0.049(3) 0.004(2) -0.016(2) 0.022(2)
C53 0.099(4) 0.049(3) 0.040(2) 0.006(2) -0.010(2) 0.023(3)
C54 0.079(3) 0.041(2) 0.039(2) 0.0049(18) -0.003(2) 0.020(2)
C55 0.065(3) 0.056(3) 0.051(3) 0.000(2) -0.008(2) 0.027(2)
C56 0.120(6) 0.053(3) 0.096(5) -0.019(3) 0.047(4) -0.008(3)
C57 0.103(5) 0.048(3) 0.108(5) 0.000(3) 0.047(4) 0.017(3)
C58 0.263(13) 0.208(10) 0.109(6) -0.054(6) -0.080(7) 0.199(11)
C59 0.183(8) 0.068(4) 0.044(3) 0.004(3) -0.025(4) 0.051(4)
C60 0.174(8) 0.078(4) 0.047(3) 0.014(3) -0.008(4) 0.027(4)
C61 0.372(17) 0.073(5) 0.051(4) -0.008(3) -0.073(6) 0.010(7)
C62 0.236(12) 0.194(10) 0.059(4) 0.045(5) 0.039(6) 0.120(9)
C63 0.052(3) 0.039(2) 0.046(2) 0.0065(18) 0.0001(19) 0.0051(19)
C64 0.048(3) 0.044(2) 0.046(2) 0.0030(18) 0.0001(18) 0.0101(19)
C65 0.054(3) 0.048(2) 0.048(2) 0.0051(19) 0.003(2) 0.009(2)
C66 0.051(3) 0.048(2) 0.052(2) 0.003(2) -0.002(2) -0.002(2)
C67 0.053(3) 0.042(2) 0.047(2) 0.0039(18) 0.0010(19) 0.006(2)
C68 0.042(2) 0.036(2) 0.050(2) 0.0018(18) -0.0030(18) 0.0033(18)
C69 0.046(3) 0.064(3) 0.057(3) 0.006(2) -0.001(2) 0.000(2)
C70 0.054(3) 0.075(3) 0.067(3) 0.005(3) 0.005(2) 0.013(3)
C71 0.053(3) 0.074(3) 0.063(3) 0.013(3) -0.003(2) 0.007(3)
C72 0.051(3) 0.084(4) 0.074(3) 0.019(3) 0.002(2) 0.004(3)
C73 0.054(3) 0.043(2) 0.055(3) -0.002(2) -0.005(2) 0.006(2)
C74 0.085(4) 0.048(3) 0.059(3) 0.006(2) 0.010(3) 0.013(3)
C75 0.073(3) 0.048(3) 0.056(3) 0.009(2) 0.000(2) 0.009(2)
C76 0.067(3) 0.062(3) 0.069(3) -0.003(2) 0.004(3) 0.018(3)
C77 0.057(3) 0.043(2) 0.056(3) 0.014(2) -0.003(2) 0.011(2)
C78 0.052(3) 0.047(2) 0.062(3) 0.014(2) -0.001(2) 0.017(2)
C79 0.056(3) 0.054(3) 0.074(3) 0.025(2) 0.001(2) 0.019(2)
C80 0.075(4) 0.068(3) 0.073(3) 0.028(3) -0.003(3) 0.029(3)
C81 0.085(4) 0.067(3) 0.063(3) 0.023(3) -0.005(3) 0.028(3)
C82 0.076(4) 0.061(3) 0.054(3) 0.013(2) -0.002(2) 0.027(3)
C83 0.120(6) 0.092(5) 0.070(4) 0.033(3) -0.006(4) 0.036(4)
C84 0.166(9) 0.182(9) 0.088(5) 0.061(6) 0.038(5) 0.100(7)
C85 0.243(12) 0.112(6) 0.063(4) 0.017(4) -0.038(5) 0.026(7)
C86 0.173(9) 0.156(8) 0.078(5) 0.058(5) 0.014(5) 0.071(7)
C87 0.065(3) 0.051(3) 0.090(4) 0.023(3) 0.001(3) 0.021(2)
C88 0.070(3) 0.050(3) 0.078(3) 0.009(2) -0.005(3) 0.018(2)
C89 0.071(4) 0.060(3) 0.101(4) 0.022(3) 0.009(3) 0.014(3)
C90 0.110(5) 0.081(4) 0.094(4) 0.034(3) 0.006(4) 0.052(4)
C91 0.046(2) 0.046(2) 0.033(2) 0.0015(17) -0.0061(16) 0.0068(19)
C92 0.048(2) 0.046(2) 0.035(2) 0.0062(17) -0.0029(17) 0.0130(19)
C93 0.041(2) 0.042(2) 0.037(2) 0.0056(17) 0.0001(16) 0.0056(18)
C94 0.048(2) 0.038(2) 0.037(2) 0.0055(17) -0.0005(17) 0.0100(18)
C95 0.048(2) 0.042(2) 0.035(2) 0.0032(17) 0.0001(17) 0.0109(19)
C96 0.048(2) 0.042(2) 0.036(2) -0.0001(17) 0.0004(17) 0.0091(19)
C97 0.065(3) 0.046(2) 0.035(2) -0.0015(18) 0.0012(19) 0.015(2)
C98 0.068(3) 0.050(2) 0.0290(19) 0.0035(17) -0.0062(18) 0.017(2)
C99 0.048(2) 0.041(2) 0.037(2) 0.0028(17) -0.0028(17) 0.0084(19)
C100 0.050(3) 0.044(2) 0.041(2) 0.0058(18) -0.0051(18) 0.0033(19)
C101 0.050(3) 0.045(2) 0.042(2) 0.0024(18) -0.0084(18) 0.009(2)
C102 0.070(3) 0.063(3) 0.047(3) 0.007(2) -0.014(2) 0.025(3)
C103 0.068(3) 0.048(2) 0.051(3) 0.002(2) -0.004(2) 0.021(2)
C104 0.056(3) 0.044(2) 0.045(2) 0.0048(18) -0.0050(19) 0.014(2)
C105 0.047(3) 0.041(2) 0.046(2) -0.0009(18) -0.0032(18) 0.0070(19)
C106 0.048(2) 0.038(2) 0.040(2) 0.0025(17) -0.0012(17) 0.0082(18)
C107 0.047(3) 0.051(2) 0.040(2) -0.0066(18) 0.0023(18) 0.012(2)
C108 0.053(3) 0.045(2) 0.036(2) -0.0017(17) -0.0052(18) 0.013(2)
C109 0.043(2) 0.046(2) 0.033(2) 0.0000(17) -0.0038(16) 0.0059(19)
C110 0.046(2) 0.042(2) 0.035(2) 0.0000(17) -0.0031(17) 0.0067(19)
N5 0.050(2) 0.0459(19) 0.0335(17) -0.0011(14) -0.0018(14) 0.0102(16)
N6 0.050(2) 0.0433(19) 0.0354(17) 0.0043(14) -0.0035(14) 0.0141(16)
N7 0.051(2) 0.0431(19) 0.0387(18) 0.0056(15) -0.0052(15) 0.0118(16)
N8 0.045(2) 0.0401(18) 0.0418(18) 0.0028(14) -0.0014(14) 0.0085(15)
C111 0.044(2) 0.049(2) 0.037(2) 0.0028(18) 0.0027(17) 0.0123(19)
C112 0.043(2) 0.046(2) 0.040(2) 0.0059(18) 0.0045(17) 0.0069(19)
C113 0.043(2) 0.047(2) 0.045(2) 0.0064(18) 0.0008(18) 0.0066(19)
C114 0.039(2) 0.052(2) 0.049(2) 0.0077(19) 0.0022(18) 0.0133(19)
C115 0.045(3) 0.057(3) 0.053(3) 0.013(2) -0.0033(19) 0.014(2)
C116 0.052(3) 0.066(3) 0.052(3) 0.006(2) -0.006(2) 0.012(2)
C117 0.060(3) 0.071(3) 0.056(3) 0.019(2) -0.006(2) 0.019(3)
C118 0.059(3) 0.059(3) 0.056(3) 0.016(2) -0.002(2) 0.021(2)
C119 0.049(3) 0.053(3) 0.055(3) 0.013(2) 0.004(2) 0.016(2)
C120 0.047(3) 0.056(3) 0.055(3) 0.006(2) 0.000(2) 0.019(2)
C121 0.065(3) 0.055(3) 0.063(3) 0.013(2) 0.004(2) 0.024(2)
C122 0.074(3) 0.049(3) 0.065(3) 0.005(2) 0.004(2) 0.027(2)
C123 0.059(3) 0.052(3) 0.061(3) 0.002(2) 0.006(2) 0.027(2)
C124 0.049(3) 0.048(2) 0.051(2) -0.0013(19) 0.0038(19) 0.019(2)
C125 0.048(3) 0.050(2) 0.051(2) 0.011(2) 0.0055(19) 0.017(2)
C126 0.071(3) 0.049(3) 0.056(3) -0.005(2) 0.010(2) 0.019(2)
C127 0.079(4) 0.054(3) 0.066(3) 0.000(2) 0.007(3) 0.027(3)
C128 0.075(4) 0.049(3) 0.072(3) -0.011(3) -0.003(3) 0.010(3)
C129 0.069(4) 0.056(3) 0.064(3) -0.012(2) -0.002(3) 0.008(3)
C130 0.064(3) 0.056(3) 0.050(3) -0.011(2) 0.001(2) 0.020(2)
C131 0.060(3) 0.052(3) 0.050(2) -0.004(2) 0.007(2) 0.017(2)
C132 0.057(3) 0.052(3) 0.041(2) -0.0027(19) 0.0026(19) 0.018(2)
C133 0.057(3) 0.057(3) 0.042(2) -0.003(2) 0.001(2) 0.013(2)
C134 0.056(3) 0.053(3) 0.037(2) 0.0033(18) 0.0030(18) 0.017(2)
C135 0.053(3) 0.048(2) 0.038(2) 0.0029(18) 0.0063(18) 0.014(2)
C136 0.051(3) 0.045(2) 0.040(2) 0.0036(18) 0.0044(18) 0.013(2)
C137 0.045(2) 0.046(2) 0.042(2) 0.0000(18) 0.0044(18) 0.0154(19)
C138 0.042(2) 0.050(2) 0.046(2) 0.0036(19) 0.0054(18) 0.0132(19)
C139 0.058(3) 0.042(2) 0.034(2) -0.0009(17) -0.0043(18) 0.017(2)
C140 0.054(3) 0.056(3) 0.040(2) 0.0046(19) -0.0019(19) 0.014(2)
C141 0.059(3) 0.054(3) 0.039(2) -0.0022(19) -0.010(2) 0.022(2)
C142 0.071(3) 0.051(2) 0.032(2) 0.0003(18) -0.006(2) 0.023(2)
C143 0.065(3) 0.048(2) 0.040(2) 0.0030(19) -0.001(2) 0.016(2)
C144 0.056(3) 0.049(2) 0.038(2) 0.0001(18) -0.0079(19) 0.006(2)
C145 0.055(4) 0.100(5) 0.114(5) 0.008(4) -0.030(3) 0.003(3)
C146 0.077(5) 0.149(7) 0.099(5) -0.003(5) -0.012(4) 0.054(5)
C147 0.057(3) 0.074(3) 0.054(3) 0.003(2) -0.011(2) 0.021(3)
C148 0.078(4) 0.182(8) 0.059(4) 0.025(4) -0.024(3) 0.008(5)
C149 0.076(4) 0.070(3) 0.045(2) 0.016(2) 0.002(2) 0.007(3)
C150 0.083(4) 0.071(3) 0.064(3) 0.021(3) -0.001(3) 0.000(3)
C151 0.090(4) 0.103(5) 0.049(3) 0.013(3) 0.019(3) 0.006(4)
C152 0.101(5) 0.076(4) 0.074(4) 0.030(3) -0.012(3) 0.008(3)
C153 0.057(3) 0.043(2) 0.044(2) 0.0015(18) -0.0062(19) 0.015(2)
C154 0.049(3) 0.051(3) 0.066(3) -0.007(2) -0.007(2) 0.014(2)
C155 0.057(3) 0.045(3) 0.076(3) -0.010(2) -0.010(2) 0.009(2)
C156 0.056(3) 0.050(3) 0.057(3) -0.008(2) -0.003(2) 0.022(2)
C157 0.050(3) 0.048(2) 0.059(3) 0.006(2) 0.000(2) 0.015(2)
C158 0.055(3) 0.042(2) 0.058(3) 0.004(2) -0.004(2) 0.013(2)
C159 0.059(3) 0.061(3) 0.102(4) -0.013(3) 0.005(3) 0.010(3)
C160 0.132(6) 0.049(3) 0.090(4) 0.002(3) 0.003(4) -0.007(3)
C161 0.060(4) 0.085(4) 0.105(5) -0.030(4) -0.009(3) 0.014(3)
C162 0.088(5) 0.049(3) 0.117(5) -0.020(3) 0.004(4) -0.003(3)
C163 0.058(3) 0.054(3) 0.089(4) 0.010(3) 0.015(3) 0.015(2)
C164 0.049(5) 0.044(5) 0.133(10) 0.023(6) 0.030(6) 0.006(4)
C165 0.046(5) 0.051(5) 0.068(5) -0.002(4) -0.001(4) 0.015(3)
C166 0.089(7) 0.099(7) 0.070(6) 0.031(5) 0.038(5) 0.046(6)
C193 0.056(10) 0.087(13) 0.127(16) 0.002(12) -0.012(9) -0.012(9)
C194 0.15(2) 0.066(12) 0.16(2) 0.036(14) 0.048(18) 0.020(12)
C195 0.072(13) 0.092(14) 0.20(3) 0.017(17) 0.016(16) 0.034(11)
C167 0.062(3) 0.042(2) 0.038(2) 0.0015(18) -0.0062(19) 0.014(2)
C168 0.058(3) 0.046(2) 0.041(2) 0.0080(18) -0.0023(19) 0.013(2)
C169 0.059(3) 0.045(2) 0.046(2) 0.0064(19) -0.002(2) 0.012(2)
C170 0.067(3) 0.050(2) 0.038(2) 0.0068(19) -0.001(2) 0.024(2)
C171 0.057(3) 0.040(2) 0.049(2) 0.0069(18) 0.001(2) 0.012(2)
C172 0.052(3) 0.041(2) 0.043(2) 0.0058(18) -0.0022(18) 0.0101(19)
C173 0.066(3) 0.055(3) 0.053(3) 0.018(2) 0.010(2) 0.019(2)
C174 0.079(4) 0.112(5) 0.078(4) 0.048(4) 0.003(3) 0.015(4)
C175 0.081(4) 0.072(3) 0.068(3) 0.022(3) 0.008(3) 0.031(3)
C176 0.070(4) 0.062(3) 0.088(4) 0.024(3) 0.013(3) 0.015(3)
C177 0.057(3) 0.059(3) 0.053(3) 0.013(2) -0.009(2) 0.009(2)
C178 0.081(4) 0.058(3) 0.098(4) 0.018(3) -0.028(3) -0.003(3)
C179 0.073(4) 0.083(4) 0.076(4) 0.027(3) -0.026(3) 0.004(3)
C180 0.066(4) 0.082(4) 0.083(4) 0.021(3) -0.003(3) 0.013(3)
Zn2 0.0558(4) 0.0450(3) 0.0352(3) 0.0012(2) -0.0039(2) 0.0137(3)
O1 0.0492(18) 0.0458(16) 0.0503(16) 0.0074(13) 0.0018(13) 0.0043(13)
C181 0.053(3) 0.061(3) 0.063(3) 0.016(2) 0.008(2) 0.019(2)
C182 0.048(3) 0.063(3) 0.054(3) 0.002(2) 0.001(2) 0.007(2)
C183 0.064(3) 0.051(3) 0.066(3) 0.005(2) 0.003(2) 0.006(2)
C184 0.062(3) 0.067(3) 0.051(3) 0.014(2) 0.005(2) 0.015(2)
O2 0.072(2) 0.066(2) 0.069(2) 0.0093(17) 0.0176(18) 0.0037(18)
C185 0.136(6) 0.079(4) 0.159(7) 0.021(5) 0.062(5) 0.008(4)
C186 0.288(11) 0.158(8) 0.217(10) 0.067(8) 0.060(9) 0.030(8)
C187 0.214(9) 0.165(8) 0.135(7) 0.054(6) 0.086(6) 0.021(7)
C188 0.099(5) 0.085(4) 0.088(4) 0.013(3) 0.034(4) 0.015(4)
O3 0.241(8) 0.258(9) 0.224(8) 0.082(7) 0.059(7) 0.074(7)
C189 0.209(9) 0.183(8) 0.170(7) 0.113(6) 0.048(7) 0.098(7)
C190 0.240(9) 0.207(8) 0.159(8) 0.093(7) 0.061(7) 0.143(7)
C191 0.286(11) 0.273(11) 0.229(10) 0.093(9) 0.053(9) 0.132(9)
C192 0.215(9) 0.193(9) 0.194(9) 0.088(7) 0.063(8) 0.086(8)
O4 0.184(8) 0.174(8) 0.174(8) 0.045(6) 0.013(6) 0.033(6)
C196 0.178(9) 0.166(9) 0.178(9) 0.043(6) 0.024(7) 0.033(7)
C197 0.178(9) 0.166(9) 0.171(9) 0.048(6) 0.019(6) 0.031(7)
C198 0.182(9) 0.173(9) 0.187(9) 0.041(6) 0.023(7) 0.028(7)
C199 0.174(9) 0.170(9) 0.174(9) 0.053(6) 0.021(7) 0.032(7)

loop_
_atom_type_symbol
_atom_type_description
_atom_type_scat_dispersion_real
_atom_type_scat_dispersion_imag
_atom_type_scat_source
C C 0.0181 0.0091 'International Tables Vol C Tables 4.2.6.8 and 6.1.1.4'
H H 0.0000 0.0000 'International Tables Vol C Tables 4.2.6.8 and 6.1.1.4'
N N 0.0311 0.0180 'International Tables Vol C Tables 4.2.6.8 and 6.1.1.4'
Zn Zn -1.5491 0.6778 'International Tables Vol C Tables 4.2.6.8 and 6.1.1.4'
O O 0.0492 0.0322 'International Tables Vol C Tables 4.2.6.8 and 6.1.1.4'

loop_
_geom_angle_atom_site_label_1
_geom_angle_atom_site_label_2
_geom_angle_atom_site_label_3
_geom_angle
N1 C1 C20 123.2(4)
N1 C1 C2 108.7(4)
C20 C1 C2 128.1(4)
C3 C2 C1 106.9(4)
C3 C2 H1 126.5
C1 C2 H1 126.5
C2 C3 C4 105.0(4)
C2 C3 C22 148.5(4)
C4 C3 C22 106.3(4)
N1 C4 C5 133.7(4)
N1 C4 C3 113.6(4)
C5 C4 C3 112.6(4)
C6 C5 C4 123.5(4)
C6 C5 C21 131.5(4)
C4 C5 C21 105.0(4)
N2 C6 C5 121.9(4)
N2 C6 C7 108.7(3)
C5 C6 C7 129.4(4)
C8 C7 C6 107.4(4)
C8 C7 H2 126.3
C6 C7 H2 126.3
C7 C8 C9 107.4(4)
C7 C8 H3 126.3
C9 C8 H3 126.3
N2 C9 C10 125.9(4)
N2 C9 C8 109.3(3)
C10 C9 C8 124.7(4)
C9 C10 C11 125.1(4)
C9 C10 C49 117.7(3)
C11 C10 C49 117.1(4)
N3 C11 C10 126.0(4)
N3 C11 C12 108.6(3)
C10 C11 C12 125.4(4)
C13 C12 C11 108.0(4)
C13 C12 H4 126.0
C11 C12 H4 126.0
C12 C13 C14 106.9(4)
C12 C13 H5 126.6
C14 C13 H5 126.6
N3 C14 C15 126.1(4)
N3 C14 C13 109.0(4)
C15 C14 C13 124.9(4)
C16 C15 C14 126.5(4)
C16 C15 C63 118.0(4)
C14 C15 C63 115.6(4)
N4 C16 C15 125.6(4)
N4 C16 C17 108.8(4)
C15 C16 C17 125.6(4)
C18 C17 C16 107.2(4)
C18 C17 H6 126.4
C16 C17 H6 126.4
C17 C18 C19 107.7(4)
C17 C18 H7 126.1
C19 C18 H7 126.1
N4 C19 C20 126.2(4)
N4 C19 C18 108.8(4)
C20 C19 C18 125.0(4)
C1 C20 C19 123.4(4)
C1 C20 C77 118.4(4)
C19 C20 C77 118.2(4)
C4 N1 C1 105.8(3)
C4 N1 Zn1 121.3(3)
C1 N1 Zn1 131.2(3)
C9 N2 C6 107.0(3)
C9 N2 Zn1 124.3(2)
C6 N2 Zn1 126.9(3)
C11 N3 C14 107.4(3)
C11 N3 Zn1 127.3(3)
C14 N3 Zn1 125.3(3)
C19 N4 C16 107.5(3)
C19 N4 Zn1 127.7(3)
C16 N4 Zn1 124.5(3)
N1 Zn1 N3 167.70(14)
N1 Zn1 N4 86.31(13)
N3 Zn1 N4 91.95(13)
N1 Zn1 N2 90.10(13)
N3 Zn1 N2 89.48(13)
N4 Zn1 N2 169.56(13)
N1 Zn1 O1 91.71(13)
N3 Zn1 O1 100.59(13)
N4 Zn1 O1 98.09(12)
N2 Zn1 O1 91.81(12)
C26 C21 C22 121.8(4)
C26 C21 C5 128.9(4)
C22 C21 C5 108.5(4)
C23 C22 C21 121.4(4)
C23 C22 C3 131.1(4)
C21 C22 C3 107.0(3)
C24 C23 C22 113.6(4)
C24 C23 C48 114.3(4)
C22 C23 C48 131.8(4)
C23 C24 C25 125.1(4)
C23 C24 C42 123.2(4)
C25 C24 C42 107.5(4)
C26 C25 C24 123.4(4)
C26 C25 C30 124.6(4)
C24 C25 C30 107.5(4)
C25 C26 C21 113.8(4)
C25 C26 C27 112.4(4)
C21 C26 C27 131.8(4)
C28 C27 C26 123.0(4)
C28 C27 H8 118.5
C26 C27 H8 118.5
C27 C28 C29 121.8(5)
C27 C28 H9 119.1
C29 C28 H9 119.1
C30 C29 C28 115.1(4)
C30 C29 C34 114.7(4)
C28 C29 C34 128.8(5)
C29 C30 C31 124.6(4)
C29 C30 C25 122.6(4)
C31 C30 C25 108.3(4)
C42 C31 C32 123.9(5)
C42 C31 C30 108.7(4)
C32 C31 C30 123.4(5)
C31 C32 C39 113.0(5)
C31 C32 C33 115.0(5)
C39 C32 C33 131.0(4)
C38 C33 C34 118.0(5)
C38 C33 C32 121.2(5)
C34 C33 C32 120.7(4)
C35 C34 C33 118.4(4)
C35 C34 C29 121.0(5)
C33 C34 C29 120.6(5)
C36 C35 C34 121.8(5)
C36 C35 H10 119.1
C34 C35 H10 119.1
C35 C36 C37 119.4(5)
C35 C36 H11 120.3
C37 C36 H11 120.3
C38 C37 C36 120.9(5)
C38 C37 H12 119.6
C36 C37 H12 119.6
C37 C38 C33 121.5(5)
C37 C38 H13 119.2
C33 C38 H13 119.2
C40 C39 C32 123.1(4)
C40 C39 H14 118.5
C32 C39 H14 118.5
C39 C40 C41 121.7(5)
C39 C40 H15 119.2
C41 C40 H15 119.2
C42 C41 C40 113.8(5)
C42 C41 C43 114.1(4)
C40 C41 C43 131.6(5)
C41 C42 C31 123.9(4)
C41 C42 C24 123.6(5)
C31 C42 C24 107.9(4)
C44 C43 C48 117.6(5)
C44 C43 C41 121.2(4)
C48 C43 C41 121.1(4)
C45 C44 C43 122.8(5)
C45 C44 H16 118.6
C43 C44 H16 118.6
C44 C45 C46 119.8(5)
C44 C45 H17 120.1
C46 C45 H17 120.1
C47 C46 C45 119.7(5)
C47 C46 H18 120.1
C45 C46 H18 120.1
C46 C47 C48 122.0(4)
C46 C47 H19 119.0
C48 C47 H19 119.0
C47 C48 C43 118.2(4)
C47 C48 C23 121.4(4)
C43 C48 C23 120.3(4)
C54 C49 C50 119.0(4)
C54 C49 C10 121.7(4)
C50 C49 C10 119.3(3)
C51 C50 C49 121.7(4)
C51 C50 H20 119.2
C49 C50 H20 119.2
C50 C51 C52 117.7(4)
C50 C51 C55 119.9(4)
C52 C51 C55 122.3(4)
C53 C52 C51 122.3(4)
C53 C52 H21 118.9
C51 C52 H21 118.9
C52 C53 C54 117.9(4)
C52 C53 C59 122.1(4)
C54 C53 C59 119.9(4)
C49 C54 C53 121.5(4)
C49 C54 H22 119.3
C53 C54 H22 119.3
C57 C55 C58 112.1(7)
C57 C55 C56 107.0(5)
C58 C55 C56 105.7(7)
C57 C55 C51 112.0(4)
C58 C55 C51 112.0(4)
C56 C55 C51 107.6(4)
C55 C56 H23 109.5
C55 C56 H24 109.5
H23 C56 H24 109.5
C55 C56 H25 109.5
H23 C56 H25 109.5
H24 C56 H25 109.5
C55 C57 H26 109.5
C55 C57 H27 109.5
H26 C57 H27 109.5
C55 C57 H28 109.5
H26 C57 H28 109.5
H27 C57 H28 109.5
C55 C58 H29 109.5
C55 C58 H30 109.5
H29 C58 H30 109.5
C55 C58 H31 109.5
H29 C58 H31 109.5
H30 C58 H31 109.5
C61 C59 C60 121.3(6)
C61 C59 C53 112.9(6)
C60 C59 C53 113.9(5)
C61 C59 C62 102.3(8)
C60 C59 C62 98.1(6)
C53 C59 C62 104.8(5)
C59 C60 H32 109.5
C59 C60 H33 109.5
H32 C60 H33 109.5
C59 C60 H34 109.5
H32 C60 H34 109.5
H33 C60 H34 109.5
C59 C61 H35 109.5
C59 C61 H36 109.5
H35 C61 H36 109.5
C59 C61 H37 109.5
H35 C61 H37 109.5
H36 C61 H37 109.5
C59 C62 H38 109.5
C59 C62 H39 109.5
H38 C62 H39 109.5
C59 C62 H40 109.5
H38 C62 H40 109.5
H39 C62 H40 109.5
C64 C63 C68 120.2(4)
C64 C63 C15 119.4(4)
C68 C63 C15 120.3(4)
C63 C64 C65 121.7(4)
C63 C64 H41 119.1
C65 C64 H41 119.1
C66 C65 C64 116.5(4)
C66 C65 C69 120.7(4)
C64 C65 C69 122.7(4)
C65 C66 C67 124.0(4)
C65 C66 H42 118.0
C67 C66 H42 118.0
C66 C67 C68 117.1(4)
C66 C67 C73 121.1(4)
C68 C67 C73 121.5(4)
C63 C68 C67 120.5(4)
C63 C68 H43 119.8
C67 C68 H43 119.8
C70 C69 C71 107.3(4)
C70 C69 C72 109.1(4)
C71 C69 C72 109.6(4)
C70 C69 C65 113.1(4)
C71 C69 C65 108.7(4)
C72 C69 C65 109.0(4)
C69 C70 H44 109.5
C69 C70 H45 109.5
H44 C70 H45 109.5
C69 C70 H46 109.5
H44 C70 H46 109.5
H45 C70 H46 109.5
C69 C71 H47 109.5
C69 C71 H48 109.5
H47 C71 H48 109.5
C69 C71 H49 109.5
H47 C71 H49 109.5
H48 C71 H49 109.5
C69 C72 H50 109.5
C69 C72 H51 109.5
H50 C72 H51 109.5
C69 C72 H52 109.5
H50 C72 H52 109.5
H51 C72 H52 109.5
C76 C73 C74 107.8(4)
C76 C73 C67 113.0(4)
C74 C73 C67 107.8(4)
C76 C73 C75 107.2(4)
C74 C73 C75 110.4(4)
C67 C73 C75 110.7(4)
C73 C74 H53 109.5
C73 C74 H54 109.5
H53 C74 H54 109.5
C73 C74 H55 109.5
H53 C74 H55 109.5
H54 C74 H55 109.5
C73 C75 H56 109.5
C73 C75 H57 109.5
H56 C75 H57 109.5
C73 C75 H58 109.5
H56 C75 H58 109.5
H57 C75 H58 109.5
C73 C76 H59 109.5
C73 C76 H60 109.5
H59 C76 H60 109.5
C73 C76 H61 109.5
H59 C76 H61 109.5
H60 C76 H61 109.5
C82 C77 C78 118.3(4)
C82 C77 C20 121.2(4)
C78 C77 C20 120.4(4)
C79 C78 C77 122.5(4)
C79 C78 H62 118.7
C77 C78 H62 118.7
C78 C79 C80 117.4(5)
C78 C79 C87 119.3(5)
C80 C79 C87 123.2(4)
C79 C80 C81 123.3(5)
C79 C80 H63 118.3
C81 C80 H63 118.3
C80 C81 C82 116.5(5)
C80 C81 C83 123.6(5)
C82 C81 C83 119.8(5)
C77 C82 C81 121.8(5)
C77 C82 H64 119.1
C81 C82 H64 119.1
C85 C83 C86 115.2(7)
C85 C83 C81 110.9(5)
C86 C83 C81 113.7(6)
C85 C83 C84 102.8(8)
C86 C83 C84 104.3(6)
C81 C83 C84 109.0(6)
C83 C84 H65 109.5
C83 C84 H66 109.5
H65 C84 H66 109.5
C83 C84 H67 109.5
H65 C84 H67 109.5
H66 C84 H67 109.5
C83 C85 H68 109.5
C83 C85 H69 109.5
H68 C85 H69 109.5
C83 C85 H70 109.5
H68 C85 H70 109.5
H69 C85 H70 109.5
C83 C86 H71 109.5
C83 C86 H72 109.5
H71 C86 H72 109.5
C83 C86 H73 109.5
H71 C86 H73 109.5
H72 C86 H73 109.5
C88 C87 C90 108.4(5)
C88 C87 C79 111.1(4)
C90 C87 C79 112.4(5)
C88 C87 C89 108.5(5)
C90 C87 C89 108.4(5)
C79 C87 C89 108.0(4)
C87 C88 H74 109.5
C87 C88 H75 109.5
H74 C88 H75 109.5
C87 C88 H76 109.5
H74 C88 H76 109.5
H75 C88 H76 109.5
C87 C89 H77 109.5
C87 C89 H78 109.5
H77 C89 H78 109.5
C87 C89 H79 109.5
H77 C89 H79 109.5
H78 C89 H79 109.5
C87 C90 H80 109.5
C87 C90 H81 109.5
H80 C90 H81 109.5
C87 C90 H82 109.5
H80 C90 H82 109.5
H81 C90 H82 109.5
N5 C91 C110 122.3(4)
N5 C91 C92 109.8(3)
C110 C91 C92 127.6(4)
C93 C92 C91 106.9(4)
C93 C92 H83 126.6
C91 C92 H83 126.6
C92 C93 C94 104.8(4)
C92 C93 C112 148.2(4)
C94 C93 C112 106.9(3)
N5 C94 C95 134.2(4)
N5 C94 C93 113.7(3)
C95 C94 C93 112.1(4)
C94 C95 C96 122.0(4)
C94 C95 C111 105.6(3)
C96 C95 C111 132.4(4)
N6 C96 C95 120.9(3)
N6 C96 C97 109.4(4)
C95 C96 C97 129.6(4)
C98 C97 C96 107.5(4)
C98 C97 H84 126.2
C96 C97 H84 126.2
C97 C98 C99 107.7(4)
C97 C98 H85 126.2
C99 C98 H85 126.2
N6 C99 C100 126.3(4)
N6 C99 C98 108.6(4)
C100 C99 C98 125.1(4)
C99 C100 C101 126.2(4)
C99 C100 C167 116.7(4)
C101 C100 C167 117.1(4)
N7 C101 C100 126.0(4)
N7 C101 C102 108.8(4)
C100 C101 C102 125.2(4)
C103 C102 C101 108.2(4)
C103 C102 H86 125.9
C101 C102 H86 125.9
C102 C103 C104 106.7(4)
C102 C103 H87 126.6
C104 C103 H87 126.6
N7 C104 C105 126.1(4)
N7 C104 C103 108.6(4)
C105 C104 C103 125.2(4)
C104 C105 C106 125.5(4)
C104 C105 C153 117.9(4)
C106 C105 C153 116.6(4)
N8 C106 C105 125.0(4)
N8 C106 C107 109.0(4)
C105 C106 C107 125.8(4)
C108 C107 C106 107.6(4)
C108 C107 H88 126.2
C106 C107 H88 126.2
C107 C108 C109 107.3(4)
C107 C108 H89 126.3
C109 C108 H89 126.3
N8 C109 C110 126.0(4)
N8 C109 C108 108.9(4)
C110 C109 C108 125.0(4)
C91 C110 C109 125.2(4)
C91 C110 C139 117.4(4)
C109 C110 C139 117.4(3)
C94 N5 C91 104.9(3)
C94 N5 Zn2 123.0(3)
C91 N5 Zn2 132.1(3)
C96 N6 C99 106.7(3)
C96 N6 Zn2 129.9(3)
C99 N6 Zn2 122.4(3)
C101 N7 C104 107.6(3)
C101 N7 Zn2 125.6(3)
C104 N7 Zn2 126.0(3)
C106 N8 C109 107.1(3)
C106 N8 Zn2 126.0(3)
C109 N8 Zn2 126.7(3)
C135 C111 C112 120.6(4)
C135 C111 C95 129.8(4)
C112 C111 C95 109.1(3)
C113 C112 C111 122.9(4)
C113 C112 C93 131.2(4)
C111 C112 C93 105.7(4)
C138 C113 C112 113.2(4)
C138 C113 C114 114.0(4)
C112 C113 C114 132.5(4)
C115 C114 C119 118.2(4)
C115 C114 C113 121.3(4)
C119 C114 C113 120.5(4)
C116 C115 C114 121.1(4)
C116 C115 H90 119.5
C114 C115 H90 119.5
C117 C116 C115 120.0(5)
C117 C116 H91 120.0
C115 C116 H91 120.0
C118 C117 C116 120.5(4)
C118 C117 H92 119.8
C116 C117 H92 119.8
C117 C118 C119 122.1(5)
C117 C118 H93 119.0
C119 C118 H93 119.0
C118 C119 C114 118.2(4)
C118 C119 C120 121.4(4)
C114 C119 C120 120.4(4)
C125 C120 C121 114.6(4)
C125 C120 C119 114.8(4)
C121 C120 C119 129.8(4)
C122 C121 C120 121.4(5)
C122 C121 H94 119.3
C120 C121 H94 119.3
C121 C122 C123 122.8(5)
C121 C122 H95 118.6
C123 C122 H95 118.6
C124 C123 C122 113.3(4)
C124 C123 C126 115.3(4)
C122 C123 C126 130.2(5)
C123 C124 C125 124.2(4)
C123 C124 C137 123.0(4)
C125 C124 C137 108.3(4)
C120 C125 C124 123.1(4)
C120 C125 C138 124.0(4)
C124 C125 C138 108.1(4)
C127 C126 C131 117.6(5)
C127 C126 C123 121.6(5)
C131 C126 C123 120.7(4)
C128 C127 C126 121.3(5)
C128 C127 H96 119.3
C126 C127 H96 119.3
C127 C128 C129 121.4(5)
C127 C128 H97 119.3
C129 C128 H97 119.3
C128 C129 C130 119.7(5)
C128 C129 H98 120.1
C130 C129 H98 120.1
C129 C130 C131 121.0(5)
C129 C130 H99 119.5
C131 C130 H99 119.5
C130 C131 C126 118.8(4)
C130 C131 C132 121.0(5)
C126 C131 C132 120.1(4)
C137 C132 C133 113.6(4)
C137 C132 C131 115.5(4)
C133 C132 C131 129.7(4)
C134 C133 C132 122.6(4)
C134 C133 H100 118.7
C132 C133 H100 118.7
C133 C134 C135 122.7(4)
C133 C134 H101 118.7
C135 C134 H101 118.7
C136 C135 C111 113.1(4)
C136 C135 C134 113.2(4)
C111 C135 C134 132.7(4)
C135 C136 C138 124.9(4)
C135 C136 C137 122.7(4)
C138 C136 C137 108.6(4)
C132 C137 C124 124.4(4)
C132 C137 C136 124.4(4)
C124 C137 C136 106.9(4)
C113 C138 C136 123.8(4)
C113 C138 C125 123.2(4)
C136 C138 C125 108.0(4)
C140 C139 C144 118.9(4)
C140 C139 C110 121.9(4)
C144 C139 C110 119.1(4)
C139 C140 C141 121.9(5)
C139 C140 H102 119.1
C141 C140 H102 119.1
C142 C141 C140 116.9(4)
C142 C141 C147 123.1(4)
C140 C141 C147 120.0(5)
C141 C142 C143 123.5(4)
C141 C142 H103 118.3
C143 C142 H103 118.3
C144 C143 C142 117.1(4)
C144 C143 C149 122.8(4)
C142 C143 C149 120.2(4)
C143 C144 C139 121.8(4)
C143 C144 H104 119.1
C139 C144 H104 119.1
C147 C145 H105 109.5
C147 C145 H106 109.5
H105 C145 H106 109.5
C147 C145 H107 109.5
H105 C145 H107 109.5
H106 C145 H107 109.5
C147 C146 H108 109.5
C147 C146 H109 109.5
H108 C146 H109 109.5
C147 C146 H110 109.5
H108 C146 H110 109.5
H109 C146 H110 109.5
C145 C147 C148 110.2(5)
C145 C147 C146 107.3(6)
C148 C147 C146 109.1(5)
C145 C147 C141 110.8(4)
C148 C147 C141 111.4(5)
C146 C147 C141 107.8(4)
C147 C148 H111 109.5
C147 C148 H112 109.5
H111 C148 H112 109.5
C147 C148 H113 109.5
H111 C148 H113 109.5
H112 C148 H113 109.5
C152 C149 C143 110.4(5)
C152 C149 C150 108.1(5)
C143 C149 C150 112.0(4)
C152 C149 C151 110.7(5)
C143 C149 C151 107.8(4)
C150 C149 C151 107.8(5)
C149 C150 H114 109.5
C149 C150 H115 109.5
H114 C150 H115 109.5
C149 C150 H116 109.5
H114 C150 H116 109.5
H115 C150 H116 109.5
C149 C151 H117 109.5
C149 C151 H118 109.5
H117 C151 H118 109.5
C149 C151 H119 109.5
H117 C151 H119 109.5
H118 C151 H119 109.5
C149 C152 H120 109.5
C149 C152 H121 109.5
H120 C152 H121 109.5
C149 C152 H122 109.5
H120 C152 H122 109.5
H121 C152 H122 109.5
C154 C153 C158 118.6(4)
C154 C153 C105 120.8(4)
C158 C153 C105 120.5(4)
C153 C154 C155 122.0(5)
C153 C154 H123 119.0
C155 C154 H123 119.0
C156 C155 C154 117.8(4)
C156 C155 C159 121.9(4)
C154 C155 C159 120.1(5)
C155 C156 C157 122.3(4)
C155 C156 H124 118.8
C157 C156 H124 118.8
C158 C157 C156 118.1(4)
C158 C157 C163 120.6(4)
C156 C157 C163 121.3(4)
C157 C158 C153 121.2(4)
C157 C158 H125 119.4
C153 C158 H125 119.4
C162 C159 C160 112.2(6)
C162 C159 C155 114.1(5)
C160 C159 C155 109.9(5)
C162 C159 C161 104.7(5)
C160 C159 C161 107.5(5)
C155 C159 C161 108.1(5)
C159 C160 H126 109.5
C159 C160 H127 109.5
H126 C160 H127 109.5
C159 C160 H128 109.5
H126 C160 H128 109.5
H127 C160 H128 109.5
C159 C161 H129 109.5
C159 C161 H130 109.5
H129 C161 H130 109.5
C159 C161 H131 109.5
H129 C161 H131 109.5
H130 C161 H131 109.5
C159 C162 H132 109.5
C159 C162 H133 109.5
H132 C162 H133 109.5
C159 C162 H134 109.5
H132 C162 H134 109.5
H133 C162 H134 109.5
C165 C163 C164 110.8(7)
C165 C163 C195 44.7(12)
C164 C163 C195 130.0(10)
C165 C163 C157 108.1(5)
C164 C163 C157 113.2(5)
C195 C163 C157 116.0(9)
C165 C163 C194 144.9(12)
C164 C163 C194 51.7(11)
C195 C163 C194 118.2(16)
C157 C163 C194 106.9(11)
C165 C163 C166 107.4(6)
C164 C163 C166 107.9(7)
C195 C163 C166 63.2(14)
C157 C163 C166 109.3(6)
C194 C163 C166 61.8(11)
C165 C163 C193 65.1(9)
C164 C163 C193 50.0(9)
C195 C163 C193 103.8(14)
C157 C163 C193 109.6(8)
C194 C163 C193 101.2(15)
C166 C163 C193 140.8(9)
C163 C164 H135 109.5
C163 C164 H136 109.5
C163 C164 H137 109.5
C163 C165 H138 109.5
C163 C165 H139 109.5
C163 C165 H140 109.5
C163 C166 H141 109.5
C163 C166 H142 109.5
C163 C166 H143 109.5
C168 C167 C172 119.4(4)
C168 C167 C100 120.8(4)
C172 C167 C100 119.8(4)
C169 C168 C167 121.4(4)
C169 C168 H153 119.3
C167 C168 H153 119.3
C168 C169 C170 117.9(4)
C168 C169 C177 120.0(4)
C170 C169 C177 122.1(4)
C169 C170 C171 122.6(4)
C169 C170 H154 118.7
C171 C170 H154 118.7
C172 C171 C170 117.2(4)
C172 C171 C173 119.9(4)
C170 C171 C173 122.9(4)
C167 C172 C171 121.6(4)
C167 C172 H155 119.2
C171 C172 H155 119.2
C174 C173 C171 113.2(5)
C174 C173 C176 108.9(4)
C171 C173 C176 110.4(4)
C174 C173 C175 108.0(4)
C171 C173 C175 109.3(4)
C176 C173 C175 106.8(5)
C173 C174 H156 109.5
C173 C174 H157 109.5
H156 C174 H157 109.5
C173 C174 H158 109.5
H156 C174 H158 109.5
H157 C174 H158 109.5
C173 C175 H159 109.5
C173 C175 H160 109.5
H159 C175 H160 109.5
C173 C175 H161 109.5
H159 C175 H161 109.5
H160 C175 H161 109.5
C173 C176 H162 109.5
C173 C176 H163 109.5
H162 C176 H163 109.5
C173 C176 H164 109.5
H162 C176 H164 109.5
H163 C176 H164 109.5
C179 C177 C178 111.8(4)
C179 C177 C169 112.8(4)
C178 C177 C169 108.6(4)
C179 C177 C180 106.8(5)
C178 C177 C180 108.6(5)
C169 C177 C180 108.1(4)
C177 C178 H165 109.5
C177 C178 H166 109.5
H165 C178 H166 109.5
C177 C178 H167 109.5
H165 C178 H167 109.5
H166 C178 H167 109.5
C177 C179 H168 109.5
C177 C179 H169 109.5
H168 C179 H169 109.5
C177 C179 H170 109.5
H168 C179 H170 109.5
H169 C179 H170 109.5
C177 C180 H171 109.5
C177 C180 H172 109.5
H171 C180 H172 109.5
C177 C180 H173 109.5
H171 C180 H173 109.5
H172 C180 H173 109.5
N5 Zn2 N7 169.54(15)
N5 Zn2 N8 87.40(14)
N7 Zn2 N8 90.34(14)
N5 Zn2 N6 89.06(13)
N7 Zn2 N6 91.36(14)
N8 Zn2 N6 169.54(14)
N5 Zn2 O2 98.98(15)
N7 Zn2 O2 91.45(15)
N8 Zn2 O2 98.50(13)
N6 Zn2 O2 91.77(14)
C184 O1 C181 103.3(3)
C184 O1 Zn1 121.7(3)
C181 O1 Zn1 122.0(3)
O1 C181 C182 104.5(4)
O1 C181 H174 110.9
C182 C181 H174 110.9
O1 C181 H175 110.9
C182 C181 H175 110.9
H174 C181 H175 108.9
C181 C182 C183 104.2(4)
C181 C182 H176 110.9
C183 C182 H176 110.9
C181 C182 H177 110.9
C183 C182 H177 110.9
H176 C182 H177 108.9
C184 C183 C182 104.1(4)
C184 C183 H178 110.9
C182 C183 H178 110.9
C184 C183 H179 110.9
C182 C183 H179 110.9
H178 C183 H179 109.0
O1 C184 C183 106.9(4)
O1 C184 H180 110.3
C183 C184 H180 110.3
O1 C184 H181 110.3
C183 C184 H181 110.3
H180 C184 H181 108.6
C188 O2 C185 104.9(5)
C188 O2 Zn2 124.3(4)
C185 O2 Zn2 119.3(4)
C186 C185 O2 108.4(9)
C186 C185 H182 110.0
O2 C185 H182 110.0
C186 C185 H183 110.0
O2 C185 H183 110.0
H182 C185 H183 108.4
C185 C186 C187 109.2(12)
C185 C186 H184 109.8
C187 C186 H184 109.8
C185 C186 H185 109.8
C187 C186 H185 109.8
H184 C186 H185 108.3
C188 C187 C186 102.2(9)
C188 C187 H186 111.3
C186 C187 H186 111.3
C188 C187 H187 111.3
C186 C187 H187 111.3
H186 C187 H187 109.2
O2 C188 C187 110.0(7)
O2 C188 H188 109.7
C187 C188 H188 109.7
O2 C188 H189 109.7
C187 C188 H189 109.7
H188 C188 H189 108.2
C192 O3 C189 106.5(9)
C190 C189 O3 98.3(9)
C191 C190 C189 116.0(11)
C190 C191 C192 104.1(13)
O3 C192 C191 109.0(12)
C198 O4 C197 95(2)
C198 C196 C199 103(3)
C199 C197 O4 82.3(19)
C196 C198 O4 102(2)
C196 C199 C197 105(3)

loop_
_geom_bond_atom_site_label_1
_geom_bond_atom_site_label_2
_geom_bond_distance
C1 N1 1.376(5)
C1 C20 1.396(6)
C1 C2 1.479(6)
C2 C3 1.368(6)
C2 H1 0.9500
C3 C4 1.426(6)
C3 C22 1.465(6)
C4 N1 1.342(5)
C4 C5 1.403(6)
C5 C6 1.394(6)
C5 C21 1.486(6)
C6 N2 1.383(5)
C6 C7 1.451(6)
C7 C8 1.347(6)
C7 H2 0.9500
C8 C9 1.446(6)
C8 H3 0.9500
C9 N2 1.371(5)
C9 C10 1.405(6)
C10 C11 1.413(6)
C10 C49 1.503(6)
C11 N3 1.370(5)
C11 C12 1.428(6)
C12 C13 1.357(6)
C12 H4 0.9500
C13 C14 1.430(6)
C13 H5 0.9500
C14 N3 1.376(5)
C14 C15 1.411(6)
C15 C16 1.405(6)
C15 C63 1.521(6)
C16 N4 1.380(5)
C16 C17 1.440(6)
C17 C18 1.349(6)
C17 H6 0.9500
C18 C19 1.442(6)
C18 H7 0.9500
C19 N4 1.365(5)
C19 C20 1.422(6)
C20 C77 1.500(6)
N1 Zn1 2.019(3)
N2 Zn1 2.112(3)
N3 Zn1 2.030(3)
N4 Zn1 2.072(3)
Zn1 O1 2.289(3)
C21 C26 1.430(6)
C21 C22 1.450(6)
C22 C23 1.451(6)
C23 C24 1.366(6)
C23 C48 1.483(6)
C24 C25 1.411(7)
C24 C42 1.433(6)
C25 C26 1.394(6)
C25 C30 1.409(6)
C26 C27 1.446(7)
C27 C28 1.382(6)
C27 H8 0.9500
C28 C29 1.448(6)
C28 H9 0.9500
C29 C30 1.356(7)
C29 C34 1.483(6)
C30 C31 1.407(6)
C31 C42 1.383(7)
C31 C32 1.386(6)
C32 C39 1.437(7)
C32 C33 1.458(8)
C33 C38 1.400(6)
C33 C34 1.441(7)
C34 C35 1.401(7)
C35 C36 1.368(7)
C35 H10 0.9500
C36 C37 1.394(8)
C36 H11 0.9500
C37 C38 1.363(8)
C37 H12 0.9500
C38 H13 0.9500
C39 C40 1.382(8)
C39 H14 0.9500
C40 C41 1.445(6)
C40 H15 0.9500
C41 C42 1.376(7)
C41 C43 1.462(7)
C43 C44 1.415(7)
C43 C48 1.437(6)
C44 C45 1.352(8)
C44 H16 0.9500
C45 C46 1.393(7)
C45 H17 0.9500
C46 C47 1.385(7)
C46 H18 0.9500
C47 C48 1.396(7)
C47 H19 0.9500
C49 C54 1.383(6)
C49 C50 1.394(6)
C50 C51 1.389(6)
C50 H20 0.9500
C51 C52 1.397(6)
C51 C55 1.543(6)
C52 C53 1.394(7)
C52 H21 0.9500
C53 C54 1.395(7)
C53 C59 1.538(7)
C54 H22 0.9500
C55 C57 1.504(8)
C55 C58 1.513(9)
C55 C56 1.532(8)
C56 H23 0.9800
C56 H24 0.9800
C56 H25 0.9800
C57 H26 0.9800
C57 H27 0.9800
C57 H28 0.9800
C58 H29 0.9800
C58 H30 0.9800
C58 H31 0.9800
C59 C61 1.393(10)
C59 C60 1.467(8)
C59 C62 1.721(13)
C60 H32 0.9800
C60 H33 0.9800
C60 H34 0.9800
C61 H35 0.9800
C61 H36 0.9800
C61 H37 0.9800
C62 H38 0.9800
C62 H39 0.9800
C62 H40 0.9800
C63 C64 1.375(6)
C63 C68 1.386(6)
C64 C65 1.398(6)
C64 H41 0.9500
C65 C66 1.387(6)
C65 C69 1.542(7)
C66 C67 1.391(7)
C66 H42 0.9500
C67 C68 1.406(6)
C67 C73 1.534(6)
C68 H43 0.9500
C69 C70 1.510(7)
C69 C71 1.536(7)
C69 C72 1.536(7)
C70 H44 0.9800
C70 H45 0.9800
C70 H46 0.9800
C71 H47 0.9800
C71 H48 0.9800
C71 H49 0.9800
C72 H50 0.9800
C72 H51 0.9800
C72 H52 0.9800
C73 C76 1.505(7)
C73 C74 1.532(7)
C73 C75 1.540(6)
C74 H53 0.9800
C74 H54 0.9800
C74 H55 0.9800
C75 H56 0.9800
C75 H57 0.9800
C75 H58 0.9800
C76 H59 0.9800
C76 H60 0.9800
C76 H61 0.9800
C77 C82 1.386(7)
C77 C78 1.396(6)
C78 C79 1.379(6)
C78 H62 0.9500
C79 C80 1.393(7)
C79 C87 1.543(7)
C80 C81 1.394(8)
C80 H63 0.9500
C81 C82 1.419(7)
C81 C83 1.526(8)
C82 H64 0.9500
C83 C85 1.464(11)
C83 C86 1.485(9)
C83 C84 1.600(11)
C84 H65 0.9800
C84 H66 0.9800
C84 H67 0.9800
C85 H68 0.9800
C85 H69 0.9800
C85 H70 0.9800
C86 H71 0.9800
C86 H72 0.9800
C86 H73 0.9800
C87 C88 1.506(8)
C87 C90 1.525(7)
C87 C89 1.559(8)
C88 H74 0.9800
C88 H75 0.9800
C88 H76 0.9800
C89 H77 0.9800
C89 H78 0.9800
C89 H79 0.9800
C90 H80 0.9800
C90 H81 0.9800
C90 H82 0.9800
C91 N5 1.384(5)
C91 C110 1.391(6)
C91 C92 1.449(6)
C92 C93 1.375(6)
C92 H83 0.9500
C93 C94 1.426(6)
C93 C112 1.486(6)
C94 N5 1.340(5)
C94 C95 1.403(5)
C95 C96 1.418(6)
C95 C111 1.480(6)
C96 N6 1.371(5)
C96 C97 1.441(6)
C97 C98 1.337(6)
C97 H84 0.9500
C98 C99 1.448(6)
C98 H85 0.9500
C99 N6 1.384(5)
C99 C100 1.389(6)
C100 C101 1.417(6)
C100 C167 1.500(6)
C101 N7 1.359(5)
C101 C102 1.433(6)
C102 C103 1.344(6)
C102 H86 0.9500
C103 C104 1.445(6)
C103 H87 0.9500
C104 N7 1.376(5)
C104 C105 1.407(6)
C105 C106 1.408(6)
C105 C153 1.499(6)
C106 N8 1.369(5)
C106 C107 1.440(6)
C107 C108 1.346(6)
C107 H88 0.9500
C108 C109 1.440(6)
C108 H89 0.9500
C109 N8 1.378(5)
C109 C110 1.415(6)
C110 C139 1.503(6)
N5 Zn2 2.007(4)
N6 Zn2 2.095(3)
N7 Zn2 2.023(4)
N8 Zn2 2.073(3)
C111 C135 1.436(6)
C111 C112 1.451(6)
C112 C113 1.423(6)
C113 C138 1.387(6)
C113 C114 1.484(6)
C114 C115 1.405(6)
C114 C119 1.449(6)
C115 C116 1.391(6)
C115 H90 0.9500
C116 C117 1.386(7)
C116 H91 0.9500
C117 C118 1.363(7)
C117 H92 0.9500
C118 C119 1.398(6)
C118 H93 0.9500
C119 C120 1.479(6)
C120 C125 1.368(6)
C120 C121 1.439(7)
C121 C122 1.391(7)
C121 H94 0.9500
C122 C123 1.444(7)
C122 H95 0.9500
C123 C124 1.367(7)
C123 C126 1.472(7)
C124 C125 1.405(6)
C124 C137 1.423(6)
C125 C138 1.426(6)
C126 C127 1.413(7)
C126 C131 1.438(7)
C127 C128 1.364(8)
C127 H96 0.9500
C128 C129 1.375(8)
C128 H97 0.9500
C129 C130 1.382(7)
C129 H98 0.9500
C130 C131 1.410(7)
C130 H99 0.9500
C131 C132 1.476(7)
C132 C137 1.347(6)
C132 C133 1.457(7)
C133 C134 1.372(6)
C133 H100 0.9500
C134 C135 1.457(6)
C134 H101 0.9500
C135 C136 1.386(6)
C136 C138 1.395(6)
C136 C137 1.433(6)
C139 C140 1.375(6)
C139 C144 1.393(6)
C140 C141 1.404(6)
C140 H102 0.9500
C141 C142 1.386(7)
C141 C147 1.542(7)
C142 C143 1.392(7)
C142 H103 0.9500
C143 C144 1.388(6)
C143 C149 1.528(7)
C144 H104 0.9500
C145 C147 1.516(9)
C145 H105 0.9800
C145 H106 0.9800
C145 H107 0.9800
C146 C147 1.532(8)
C146 H108 0.9800
C146 H109 0.9800
C146 H110 0.9800
C147 C148 1.523(7)
C148 H111 0.9800
C148 H112 0.9800
C148 H113 0.9800
C149 C152 1.519(8)
C149 C150 1.539(8)
C149 C151 1.550(8)
C150 H114 0.9800
C150 H115 0.9800
C150 H116 0.9800
C151 H117 0.9800
C151 H118 0.9800
C151 H119 0.9800
C152 H120 0.9800
C152 H121 0.9800
C152 H122 0.9800
C153 C154 1.377(6)
C153 C158 1.401(7)
C154 C155 1.394(7)
C154 H123 0.9500
C155 C156 1.384(7)
C155 C159 1.515(7)
C156 C157 1.393(7)
C156 H124 0.9500
C157 C158 1.390(6)
C157 C163 1.545(7)
C158 H125 0.9500
C159 C162 1.507(8)
C159 C160 1.512(9)
C159 C161 1.581(9)
C160 H126 0.9800
C160 H127 0.9800
C160 H128 0.9800
C161 H129 0.9800
C161 H130 0.9800
C161 H131 0.9800
C162 H132 0.9800
C162 H133 0.9800
C162 H134 0.9800
C163 C165 1.500(10)
C163 C164 1.509(10)
C163 C195 1.53(2)
C163 C194 1.54(2)
C163 C166 1.556(10)
C163 C193 1.63(2)
C164 H135 0.9800
C164 H136 0.9800
C164 H137 0.9800
C165 H138 0.9800
C165 H139 0.9800
C165 H140 0.9800
C166 H141 0.9800
C166 H142 0.9800
C166 H143 0.9800
C167 C168 1.386(6)
C167 C172 1.387(6)
C168 C169 1.385(6)
C168 H153 0.9500
C169 C170 1.396(6)
C169 C177 1.529(7)
C170 C171 1.398(7)
C170 H154 0.9500
C171 C172 1.395(6)
C171 C173 1.521(6)
C172 H155 0.9500
C173 C174 1.510(7)
C173 C176 1.538(7)
C173 C175 1.543(7)
C174 H156 0.9800
C174 H157 0.9800
C174 H158 0.9800
C175 H159 0.9800
C175 H160 0.9800
C175 H161 0.9800
C176 H162 0.9800
C176 H163 0.9800
C176 H164 0.9800
C177 C179 1.501(7)
C177 C178 1.517(7)
C177 C180 1.553(8)
C178 H165 0.9800
C178 H166 0.9800
C178 H167 0.9800
C179 H168 0.9800
C179 H169 0.9800
C179 H170 0.9800
C180 H171 0.9800
C180 H172 0.9800
C180 H173 0.9800
Zn2 O2 2.290(4)
O1 C184 1.427(6)
O1 C181 1.469(6)
C181 C182 1.520(7)
C181 H174 0.9900
C181 H175 0.9900
C182 C183 1.529(7)
C182 H176 0.9900
C182 H177 0.9900
C183 C184 1.513(7)
C183 H178 0.9900
C183 H179 0.9900
C184 H180 0.9900
C184 H181 0.9900
O2 C188 1.403(7)
O2 C185 1.447(9)
C185 C186 1.338(15)
C185 H182 0.9900
C185 H183 0.9900
C186 C187 1.513(17)
C186 H184 0.9900
C186 H185 0.9900
C187 C188 1.433(12)
C187 H186 0.9900
C187 H187 0.9900
C188 H188 0.9900
C188 H189 0.9900
O3 C192 1.509(15)
O3 C189 1.633(14)
C189 C190 1.541(15)
C190 C191 1.466(19)
C191 C192 1.535(19)
O4 C198 1.482(18)
O4 C197 1.538(18)
C196 C198 1.35(4)
C196 C199 1.37(4)
C197 C199 1.48(4)

loop_
_geom_torsion_atom_site_label_1
_geom_torsion_atom_site_label_2
_geom_torsion_atom_site_label_3
_geom_torsion_atom_site_label_4
_geom_torsion
N1 C1 C2 C3 0.9(5)
C20 C1 C2 C3 -178.7(4)
C1 C2 C3 C4 -1.0(5)
C1 C2 C3 C22 173.9(7)
C2 C3 C4 N1 0.8(5)
C22 C3 C4 N1 -176.4(4)
C2 C3 C4 C5 -178.5(4)
C22 C3 C4 C5 4.3(5)
N1 C4 C5 C6 -9.2(8)
C3 C4 C5 C6 169.9(4)
N1 C4 C5 C21 174.0(5)
C3 C4 C5 C21 -6.9(5)
C4 C5 C6 N2 10.8(7)
C21 C5 C6 N2 -173.3(4)
C4 C5 C6 C7 -166.0(4)
C21 C5 C6 C7 10.0(8)
N2 C6 C7 C8 3.4(5)
C5 C6 C7 C8 -179.5(4)
C6 C7 C8 C9 -1.0(5)
C7 C8 C9 N2 -1.8(5)
C7 C8 C9 C10 -179.7(4)
N2 C9 C10 C11 -6.7(7)
C8 C9 C10 C11 170.9(4)
N2 C9 C10 C49 169.8(4)
C8 C9 C10 C49 -12.6(6)
C9 C10 C11 N3 -1.6(7)
C49 C10 C11 N3 -178.0(4)
C9 C10 C11 C12 177.4(4)
C49 C10 C11 C12 0.9(6)
N3 C11 C12 C13 -1.0(5)
C10 C11 C12 C13 179.9(4)
C11 C12 C13 C14 2.2(5)
C12 C13 C14 N3 -2.6(5)
C12 C13 C14 C15 176.1(4)
N3 C14 C15 C16 0.2(7)
C13 C14 C15 C16 -178.2(4)
N3 C14 C15 C63 178.9(4)
C13 C14 C15 C63 0.5(6)
C14 C15 C16 N4 -3.9(7)
C63 C15 C16 N4 177.4(4)
C14 C15 C16 C17 173.3(4)
C63 C15 C16 C17 -5.4(6)
N4 C16 C17 C18 0.4(5)
C15 C16 C17 C18 -177.2(4)
C16 C17 C18 C19 -0.1(5)
C17 C18 C19 N4 -0.1(5)
C17 C18 C19 C20 178.5(4)
N1 C1 C20 C19 1.5(7)
C2 C1 C20 C19 -178.9(4)
N1 C1 C20 C77 -178.6(4)
C2 C1 C20 C77 0.9(7)
N4 C19 C20 C1 8.7(7)
C18 C19 C20 C1 -169.7(4)
N4 C19 C20 C77 -171.1(4)
C18 C19 C20 C77 10.5(6)
C5 C4 N1 C1 178.9(5)
C3 C4 N1 C1 -0.2(5)
C5 C4 N1 Zn1 12.2(7)
C3 C4 N1 Zn1 -166.9(3)
C20 C1 N1 C4 179.2(4)
C2 C1 N1 C4 -0.4(5)
C20 C1 N1 Zn1 -15.9(6)
C2 C1 N1 Zn1 164.4(3)
C10 C9 N2 C6 -178.2(4)
C8 C9 N2 C6 3.9(5)
C10 C9 N2 Zn1 16.2(6)
C8 C9 N2 Zn1 -161.7(3)
C5 C6 N2 C9 178.2(4)
C7 C6 N2 C9 -4.5(5)
C5 C6 N2 Zn1 -16.8(6)
C7 C6 N2 Zn1 160.6(3)
C10 C11 N3 C14 178.5(4)
C12 C11 N3 C14 -0.6(4)
C10 C11 N3 Zn1 -1.6(6)
C12 C11 N3 Zn1 179.3(3)
C15 C14 N3 C11 -176.7(4)
C13 C14 N3 C11 1.9(5)
C15 C14 N3 Zn1 3.4(6)
C13 C14 N3 Zn1 -178.0(3)
C20 C19 N4 C16 -178.3(4)
C18 C19 N4 C16 0.4(5)
C20 C19 N4 Zn1 -4.7(6)
C18 C19 N4 Zn1 173.9(3)
C15 C16 N4 C19 177.1(4)
C17 C16 N4 C19 -0.4(5)
C15 C16 N4 Zn1 3.3(6)
C17 C16 N4 Zn1 -174.2(3)
C4 N1 Zn1 N3 -99.9(6)
C1 N1 Zn1 N3 97.3(7)
C4 N1 Zn1 N4 177.9(3)
C1 N1 Zn1 N4 15.1(4)
C4 N1 Zn1 N2 -11.9(3)
C1 N1 Zn1 N2 -174.7(4)
C4 N1 Zn1 O1 79.9(3)
C1 N1 Zn1 O1 -82.9(4)
C11 N3 Zn1 N1 95.6(7)
C14 N3 Zn1 N1 -84.5(7)
C11 N3 Zn1 N4 177.2(3)
C14 N3 Zn1 N4 -2.9(3)
C11 N3 Zn1 N2 7.5(3)
C14 N3 Zn1 N2 -172.6(3)
C11 N3 Zn1 O1 -84.2(3)
C14 N3 Zn1 O1 95.7(3)
C19 N4 Zn1 N1 -4.9(3)
C16 N4 Zn1 N1 167.6(3)
C19 N4 Zn1 N3 -172.7(3)
C16 N4 Zn1 N3 -0.2(3)
C19 N4 Zn1 N2 -75.0(8)
C16 N4 Zn1 N2 97.5(7)
C19 N4 Zn1 O1 86.3(3)
C16 N4 Zn1 O1 -101.2(3)
C9 N2 Zn1 N1 178.1(3)
C6 N2 Zn1 N1 15.4(3)
C9 N2 Zn1 N3 -14.2(3)
C6 N2 Zn1 N3 -176.9(3)
C9 N2 Zn1 N4 -112.2(7)
C6 N2 Zn1 N4 85.2(8)
C9 N2 Zn1 O1 86.3(3)
C6 N2 Zn1 O1 -76.3(3)
C6 C5 C21 C26 21.0(8)
C4 C5 C21 C26 -162.5(4)
C6 C5 C21 C22 -169.6(4)
C4 C5 C21 C22 6.9(5)
C26 C21 C22 C23 -7.2(6)
C5 C21 C22 C23 -177.5(4)
C26 C21 C22 C3 165.8(4)
C5 C21 C22 C3 -4.5(5)
C2 C3 C22 C23 -2.4(11)
C4 C3 C22 C23 172.4(4)
C2 C3 C22 C21 -174.5(7)
C4 C3 C22 C21 0.3(5)
C21 C22 C23 C24 -1.4(6)
C3 C22 C23 C24 -172.5(4)
C21 C22 C23 C48 172.7(4)
C3 C22 C23 C48 1.6(8)
C22 C23 C24 C25 5.9(6)
C48 C23 C24 C25 -169.3(4)
C22 C23 C24 C42 159.7(4)
C48 C23 C24 C42 -15.6(7)
C23 C24 C25 C26 -1.8(7)
C42 C24 C25 C26 -159.0(4)
C23 C24 C25 C30 155.4(4)
C42 C24 C25 C30 -1.8(5)
C24 C25 C26 C21 -6.7(6)
C30 C25 C26 C21 -160.0(4)
C24 C25 C26 C27 159.2(4)
C30 C25 C26 C27 5.9(6)
C22 C21 C26 C25 10.8(6)
C5 C21 C26 C25 179.0(4)
C22 C21 C26 C27 -151.6(5)
C5 C21 C26 C27 16.6(8)
C25 C26 C27 C28 -6.3(6)
C21 C26 C27 C28 156.3(5)
C26 C27 C28 C29 1.1(7)
C27 C28 C29 C30 5.0(6)
C27 C28 C29 C34 -160.3(5)
C28 C29 C30 C31 -159.2(4)
C34 C29 C30 C31 8.3(7)
C28 C29 C30 C25 -5.6(6)
C34 C29 C30 C25 161.9(4)
C26 C25 C30 C29 0.0(7)
C24 C25 C30 C29 -156.8(4)
C26 C25 C30 C31 157.3(4)
C24 C25 C30 C31 0.5(5)
C29 C30 C31 C42 157.8(4)
C25 C30 C31 C42 1.1(5)
C29 C30 C31 C32 -0.6(7)
C25 C30 C31 C32 -157.3(4)
C42 C31 C32 C39 6.6(6)
C30 C31 C32 C39 161.7(4)
C42 C31 C32 C33 -163.4(4)
C30 C31 C32 C33 -8.2(6)
C31 C32 C33 C38 -174.3(4)
C39 C32 C33 C38 18.0(8)
C31 C32 C33 C34 8.8(6)
C39 C32 C33 C34 -158.9(5)
C38 C33 C34 C35 -1.0(7)
C32 C33 C34 C35 176.0(4)
C38 C33 C34 C29 -178.3(4)
C32 C33 C34 C29 -1.3(7)
C30 C29 C34 C35 175.6(4)
C28 C29 C34 C35 -19.0(7)
C30 C29 C34 C33 -7.1(6)
C28 C29 C34 C33 158.3(4)
C33 C34 C35 C36 0.0(7)
C29 C34 C35 C36 177.4(4)
C34 C35 C36 C37 1.0(7)
C35 C36 C37 C38 -1.0(8)
C36 C37 C38 C33 0.0(8)
C34 C33 C38 C37 1.0(7)
C32 C33 C38 C37 -176.0(5)
C31 C32 C39 C40 -6.2(7)
C33 C32 C39 C40 161.7(5)
C32 C39 C40 C41 0.1(8)
C39 C40 C41 C42 5.8(7)
C39 C40 C41 C43 -165.1(5)
C40 C41 C42 C31 -5.7(7)
C43 C41 C42 C31 166.9(4)
C40 C41 C42 C24 -158.8(4)
C43 C41 C42 C24 13.7(7)
C32 C31 C42 C41 -0.7(7)
C30 C31 C42 C41 -159.0(4)
C32 C31 C42 C24 156.0(4)
C30 C31 C42 C24 -2.2(5)
C23 C24 C42 C41 1.6(7)
C25 C24 C42 C41 159.3(4)
C23 C24 C42 C31 -155.2(4)
C25 C24 C42 C31 2.5(5)
C42 C41 C43 C44 163.2(5)
C40 C41 C43 C44 -25.9(8)
C42 C41 C43 C48 -14.4(7)
C40 C41 C43 C48 156.4(5)
C48 C43 C44 C45 0.6(8)
C41 C43 C44 C45 -177.1(5)
C43 C44 C45 C46 0.2(9)
C44 C45 C46 C47 -0.4(8)
C45 C46 C47 C48 -0.3(8)
C46 C47 C48 C43 1.1(7)
C46 C47 C48 C23 176.7(4)
C44 C43 C48 C47 -1.2(7)
C41 C43 C48 C47 176.5(4)
C44 C43 C48 C23 -176.8(4)
C41 C43 C48 C23 0.9(7)
C24 C23 C48 C47 -161.4(4)
C22 C23 C48 C47 24.4(7)
C24 C23 C48 C43 14.0(6)
C22 C23 C48 C43 -160.1(5)
C9 C10 C49 C54 126.7(5)
C11 C10 C49 C54 -56.6(6)
C9 C10 C49 C50 -53.6(6)
C11 C10 C49 C50 123.1(4)
C54 C49 C50 C51 0.3(7)
C10 C49 C50 C51 -179.4(4)
C49 C50 C51 C52 -0.1(7)
C49 C50 C51 C55 -175.8(4)
C50 C51 C52 C53 1.1(8)
C55 C51 C52 C53 176.7(5)
C51 C52 C53 C54 -2.3(8)
C51 C52 C53 C59 175.8(6)
C50 C49 C54 C53 -1.5(7)
C10 C49 C54 C53 178.2(4)
C52 C53 C54 C49 2.4(8)
C59 C53 C54 C49 -175.7(6)
C50 C51 C55 C57 -43.1(6)
C52 C51 C55 C57 141.4(5)
C50 C51 C55 C58 -170.0(7)
C52 C51 C55 C58 14.5(9)
C50 C51 C55 C56 74.3(6)
C52 C51 C55 C56 -101.3(6)
C52 C53 C59 C61 -122.9(8)
C54 C53 C59 C61 55.1(10)
C52 C53 C59 C60 20.6(10)
C54 C53 C59 C60 -161.4(6)
C52 C53 C59 C62 126.6(6)
C54 C53 C59 C62 -55.4(7)
C16 C15 C63 C64 117.6(5)
C14 C15 C63 C64 -61.2(5)
C16 C15 C63 C68 -65.5(5)
C14 C15 C63 C68 115.7(5)
C68 C63 C64 C65 -2.2(7)
C15 C63 C64 C65 174.7(4)
C63 C64 C65 C66 2.3(7)
C63 C64 C65 C69 -176.2(4)
C64 C65 C66 C67 -0.6(7)
C69 C65 C66 C67 177.8(4)
C65 C66 C67 C68 -1.0(7)
C65 C66 C67 C73 -174.9(4)
C64 C63 C68 C67 0.5(6)
C15 C63 C68 C67 -176.4(4)
C66 C67 C68 C63 1.1(6)
C73 C67 C68 C63 174.9(4)
C66 C65 C69 C70 -176.3(4)
C64 C65 C69 C70 2.0(6)
C66 C65 C69 C71 -57.3(6)
C64 C65 C69 C71 121.1(5)
C66 C65 C69 C72 62.1(6)
C64 C65 C69 C72 -119.5(5)
C66 C67 C73 C76 -162.5(4)
C68 C67 C73 C76 23.9(6)
C66 C67 C73 C74 78.5(5)
C68 C67 C73 C74 -95.2(5)
C66 C67 C73 C75 -42.3(6)
C68 C67 C73 C75 144.1(4)
C1 C20 C77 C82 51.6(6)
C19 C20 C77 C82 -128.6(5)
C1 C20 C77 C78 -129.1(5)
C19 C20 C77 C78 50.7(6)
C82 C77 C78 C79 0.1(7)
C20 C77 C78 C79 -179.2(4)
C77 C78 C79 C80 -1.7(7)
C77 C78 C79 C87 175.3(4)
C78 C79 C80 C81 1.5(8)
C87 C79 C80 C81 -175.4(5)
C79 C80 C81 C82 0.3(9)
C79 C80 C81 C83 179.6(6)
C78 C77 C82 C81 1.8(8)
C20 C77 C82 C81 -178.9(5)
C80 C81 C82 C77 -2.0(8)
C83 C81 C82 C77 178.7(6)
C80 C81 C83 C85 129.9(8)
C82 C81 C83 C85 -50.8(9)
C80 C81 C83 C86 -1.8(10)
C82 C81 C83 C86 177.5(7)
C80 C81 C83 C84 -117.6(7)
C82 C81 C83 C84 61.7(8)
C78 C79 C87 C88 52.8(6)
C80 C79 C87 C88 -130.3(6)
C78 C79 C87 C90 174.4(5)
C80 C79 C87 C90 -8.7(7)
C78 C79 C87 C89 -66.0(6)
C80 C79 C87 C89 110.8(6)
N5 C91 C92 C93 -0.6(5)
C110 C91 C92 C93 173.0(4)
C91 C92 C93 C94 -0.9(4)
C91 C92 C93 C112 -175.7(6)
C92 C93 C94 N5 2.2(5)
C112 C93 C94 N5 179.3(3)
C92 C93 C94 C95 -175.2(4)
C112 C93 C94 C95 2.0(5)
N5 C94 C95 C96 6.7(7)
C93 C94 C95 C96 -176.7(4)
N5 C94 C95 C111 -173.9(5)
C93 C94 C95 C111 2.7(5)
C94 C95 C96 N6 -10.4(6)
C111 C95 C96 N6 170.3(4)
C94 C95 C96 C97 166.8(4)
C111 C95 C96 C97 -12.5(8)
N6 C96 C97 C98 -2.3(5)
C95 C96 C97 C98 -179.7(4)
C96 C97 C98 C99 0.6(5)
C97 C98 C99 N6 1.3(5)
C97 C98 C99 C100 -177.9(4)
N6 C99 C100 C101 2.6(7)
C98 C99 C100 C101 -178.4(4)
N6 C99 C100 C167 -178.4(4)
C98 C99 C100 C167 0.6(7)
C99 C100 C101 N7 2.7(8)
C167 C100 C101 N7 -176.3(4)
C99 C100 C101 C102 179.6(5)
C167 C100 C101 C102 0.6(7)
N7 C101 C102 C103 1.7(6)
C100 C101 C102 C103 -175.6(5)
C101 C102 C103 C104 -1.2(6)
C102 C103 C104 N7 0.2(6)
C102 C103 C104 C105 178.3(5)
N7 C104 C105 C106 -3.1(8)
C103 C104 C105 C106 179.2(4)
N7 C104 C105 C153 179.7(4)
C103 C104 C105 C153 1.9(7)
C104 C105 C106 N8 6.1(7)
C153 C105 C106 N8 -176.6(4)
C104 C105 C106 C107 -168.5(4)
C153 C105 C106 C107 8.8(6)
N8 C106 C107 C108 0.4(5)
C105 C106 C107 C108 175.7(4)
C106 C107 C108 C109 0.2(5)
C107 C108 C109 N8 -0.7(5)
C107 C108 C109 C110 -179.8(4)
N5 C91 C110 C109 -1.9(7)
C92 C91 C110 C109 -174.7(4)
N5 C91 C110 C139 175.1(4)
C92 C91 C110 C139 2.3(7)
N8 C109 C110 C91 -2.4(7)
C108 C109 C110 C91 176.7(4)
N8 C109 C110 C139 -179.4(4)
C108 C109 C110 C139 -0.4(6)
C95 C94 N5 C91 174.1(5)
C93 C94 N5 C91 -2.5(5)
C95 C94 N5 Zn2 -3.8(7)
C93 C94 N5 Zn2 179.6(3)
C110 C91 N5 C94 -172.1(4)
C92 C91 N5 C94 1.8(5)
C110 C91 N5 Zn2 5.5(6)
C92 C91 N5 Zn2 179.4(3)
C95 C96 N6 C99 -179.3(4)
C97 C96 N6 C99 3.0(5)
C95 C96 N6 Zn2 12.4(6)
C97 C96 N6 Zn2 -165.3(3)
C100 C99 N6 C96 176.5(4)
C98 C99 N6 C96 -2.7(5)
C100 C99 N6 Zn2 -14.1(6)
C98 C99 N6 Zn2 166.8(3)
C100 C101 N7 C104 175.8(4)
C102 C101 N7 C104 -1.6(5)
C100 C101 N7 Zn2 5.2(6)
C102 C101 N7 Zn2 -172.1(3)
C105 C104 N7 C101 -177.2(4)
C103 C104 N7 C101 0.8(5)
C105 C104 N7 Zn2 -6.7(7)
C103 C104 N7 Zn2 171.4(3)
C105 C106 N8 C109 -176.1(4)
C107 C106 N8 C109 -0.8(5)
C105 C106 N8 Zn2 0.9(6)
C107 C106 N8 Zn2 176.2(3)
C110 C109 N8 C106 -179.9(4)
C108 C109 N8 C106 0.9(5)
C110 C109 N8 Zn2 3.1(6)
C108 C109 N8 Zn2 -176.1(3)
C94 C95 C111 C135 165.7(4)
C96 C95 C111 C135 -14.9(8)
C94 C95 C111 C112 -6.5(5)
C96 C95 C111 C112 172.8(4)
C135 C111 C112 C113 9.6(6)
C95 C111 C112 C113 -177.3(4)
C135 C111 C112 C93 -165.4(4)
C95 C111 C112 C93 7.6(5)
C92 C93 C112 C113 -5.6(10)
C94 C93 C112 C113 179.6(4)
C92 C93 C112 C111 168.9(6)
C94 C93 C112 C111 -5.9(4)
C111 C112 C113 C138 1.2(6)
C93 C112 C113 C138 174.9(4)
C111 C112 C113 C114 -172.4(4)
C93 C112 C113 C114 1.2(8)
C138 C113 C114 C115 163.9(4)
C112 C113 C114 C115 -22.5(7)
C138 C113 C114 C119 -15.3(6)
C112 C113 C114 C119 158.3(4)
C119 C114 C115 C116 -0.8(7)
C113 C114 C115 C116 180.0(4)
C114 C115 C116 C117 -0.1(7)
C115 C116 C117 C118 1.3(8)
C116 C117 C118 C119 -1.6(8)
C117 C118 C119 C114 0.7(7)
C117 C118 C119 C120 178.5(5)
C115 C114 C119 C118 0.5(6)
C113 C114 C119 C118 179.8(4)
C115 C114 C119 C120 -177.3(4)
C113 C114 C119 C120 1.9(6)
C118 C119 C120 C125 -165.7(5)
C114 C119 C120 C125 12.1(6)
C118 C119 C120 C121 24.6(8)
C114 C119 C120 C121 -157.6(5)
C125 C120 C121 C122 -6.6(7)
C119 C120 C121 C122 163.1(5)
C120 C121 C122 C123 1.0(8)
C121 C122 C123 C124 5.5(7)
C121 C122 C123 C126 -161.1(5)
C122 C123 C124 C125 -6.5(7)
C126 C123 C124 C125 162.2(4)
C122 C123 C124 C137 -160.1(4)
C126 C123 C124 C137 8.6(6)
C121 C120 C125 C124 5.8(7)
C119 C120 C125 C124 -165.5(4)
C121 C120 C125 C138 158.4(4)
C119 C120 C125 C138 -12.9(7)
C123 C124 C125 C120 0.9(7)
C137 C124 C125 C120 157.8(4)
C123 C124 C125 C138 -155.4(4)
C137 C124 C125 C138 1.5(5)
C124 C123 C126 C127 176.8(5)
C122 C123 C126 C127 -16.8(8)
C124 C123 C126 C131 -6.8(7)
C122 C123 C126 C131 159.5(5)
C131 C126 C127 C128 -1.0(7)
C123 C126 C127 C128 175.5(5)
C126 C127 C128 C129 2.4(8)
C127 C128 C129 C130 -1.5(8)
C128 C129 C130 C131 -0.9(8)
C129 C130 C131 C126 2.2(7)
C129 C130 C131 C132 -174.2(5)
C127 C126 C131 C130 -1.2(7)
C123 C126 C131 C130 -177.7(4)
C127 C126 C131 C132 175.2(4)
C123 C126 C131 C132 -1.3(7)
C130 C131 C132 C137 -175.7(4)
C126 C131 C132 C137 7.9(6)
C130 C131 C132 C133 18.0(7)
C126 C131 C132 C133 -158.4(4)
C137 C132 C133 C134 -8.4(6)
C131 C132 C133 C134 158.1(5)
C132 C133 C134 C135 1.3(7)
C112 C111 C135 C136 -13.4(6)
C95 C111 C135 C136 175.1(4)
C112 C111 C135 C134 154.0(5)
C95 C111 C135 C134 -17.5(8)
C133 C134 C135 C136 6.2(6)
C133 C134 C135 C111 -161.2(5)
C111 C135 C136 C138 7.8(6)
C134 C135 C136 C138 -162.1(4)
C111 C135 C136 C137 163.3(4)
C134 C135 C136 C137 -6.7(6)
C133 C132 C137 C124 161.9(4)
C131 C132 C137 C124 -6.7(6)
C133 C132 C137 C136 8.1(6)
C131 C132 C137 C136 -160.5(4)
C123 C124 C137 C132 -1.8(7)
C125 C124 C137 C132 -159.0(4)
C123 C124 C137 C136 155.8(4)
C125 C124 C137 C136 -1.4(5)
C135 C136 C137 C132 -0.6(7)
C138 C136 C137 C132 158.4(4)
C135 C136 C137 C124 -158.2(4)
C138 C136 C137 C124 0.8(5)
C112 C113 C138 C136 -7.4(6)
C114 C113 C138 C136 167.5(4)
C112 C113 C138 C125 -159.4(4)
C114 C113 C138 C125 15.4(6)
C135 C136 C138 C113 2.9(7)
C137 C136 C138 C113 -155.5(4)
C135 C136 C138 C125 158.5(4)
C137 C136 C138 C125 0.1(5)
C120 C125 C138 C113 -1.3(7)
C124 C125 C138 C113 154.8(4)
C120 C125 C138 C136 -157.1(4)
C124 C125 C138 C136 -1.0(5)
C91 C110 C139 C140 84.7(5)
C109 C110 C139 C140 -98.0(5)
C91 C110 C139 C144 -95.4(5)
C109 C110 C139 C144 81.9(5)
C144 C139 C140 C141 -0.1(7)
C110 C139 C140 C141 179.8(4)
C139 C140 C141 C142 -0.2(7)
C139 C140 C141 C147 177.7(4)
C140 C141 C142 C143 1.1(7)
C147 C141 C142 C143 -176.7(4)
C141 C142 C143 C144 -1.7(7)
C141 C142 C143 C149 178.8(4)
C142 C143 C144 C139 1.4(7)
C149 C143 C144 C139 -179.1(4)
C140 C139 C144 C143 -0.6(7)
C110 C139 C144 C143 179.5(4)
C142 C141 C147 C145 -136.2(5)
C140 C141 C147 C145 46.1(6)
C142 C141 C147 C148 -13.1(7)
C140 C141 C147 C148 169.2(5)
C142 C141 C147 C146 106.6(6)
C140 C141 C147 C146 -71.1(6)
C144 C143 C149 C152 130.2(5)
C142 C143 C149 C152 -50.4(6)
C144 C143 C149 C150 9.6(7)
C142 C143 C149 C150 -171.0(4)
C144 C143 C149 C151 -108.8(5)
C142 C143 C149 C151 70.6(6)
C104 C105 C153 C154 -108.9(5)
C106 C105 C153 C154 73.6(6)
C104 C105 C153 C158 72.7(6)
C106 C105 C153 C158 -104.8(5)
C158 C153 C154 C155 0.5(7)
C105 C153 C154 C155 -177.9(5)
C153 C154 C155 C156 -0.1(8)
C153 C154 C155 C159 176.8(5)
C154 C155 C156 C157 0.3(8)
C159 C155 C156 C157 -176.5(5)
C155 C156 C157 C158 -1.0(8)
C155 C156 C157 C163 178.3(5)
C156 C157 C158 C153 1.5(7)
C163 C157 C158 C153 -177.8(4)
C154 C153 C158 C157 -1.3(7)
C105 C153 C158 C157 177.2(4)
C156 C155 C159 C162 -4.8(9)
C154 C155 C159 C162 178.4(6)
C156 C155 C159 C160 -131.8(6)
C154 C155 C159 C160 51.5(8)
C156 C155 C159 C161 111.2(6)
C154 C155 C159 C161 -65.6(7)
C158 C157 C163 C165 -121.2(6)
C156 C157 C163 C165 59.5(7)
C158 C157 C163 C164 2.0(9)
C156 C157 C163 C164 -177.3(7)
C158 C157 C163 C195 -168.9(15)
C156 C157 C163 C195 11.8(16)
C158 C157 C163 C194 56.9(13)
C156 C157 C163 C194 -122.4(12)
C158 C157 C163 C166 122.3(6)
C156 C157 C163 C166 -57.0(7)
C158 C157 C163 C193 -51.9(10)
C156 C157 C163 C193 128.8(10)
C99 C100 C167 C168 96.8(5)
C101 C100 C167 C168 -84.1(5)
C99 C100 C167 C172 -80.4(5)
C101 C100 C167 C172 98.6(5)
C172 C167 C168 C169 -0.7(7)
C100 C167 C168 C169 -178.0(4)
C167 C168 C169 C170 1.1(6)
C167 C168 C169 C177 179.6(4)
C168 C169 C170 C171 -0.7(7)
C177 C169 C170 C171 -179.2(4)
C169 C170 C171 C172 0.0(6)
C169 C170 C171 C173 179.2(4)
C168 C167 C172 C171 -0.1(6)
C100 C167 C172 C171 177.2(4)
C170 C171 C172 C167 0.4(6)
C173 C171 C172 C167 -178.8(4)
C172 C171 C173 C174 -177.5(5)
C170 C171 C173 C174 3.3(7)
C172 C171 C173 C176 -55.1(6)
C170 C171 C173 C176 125.7(5)
C172 C171 C173 C175 62.0(6)
C170 C171 C173 C175 -117.1(5)
C168 C169 C177 C179 174.9(5)
C170 C169 C177 C179 -6.7(7)
C168 C169 C177 C178 -60.6(6)
C170 C169 C177 C178 117.8(5)
C168 C169 C177 C180 57.0(6)
C170 C169 C177 C180 -124.5(5)
C94 N5 Zn2 N7 95.6(7)
C91 N5 Zn2 N7 -81.6(8)
C94 N5 Zn2 N8 173.3(3)
C91 N5 Zn2 N8 -3.9(4)
C94 N5 Zn2 N6 3.2(3)
C91 N5 Zn2 N6 -174.0(4)
C94 N5 Zn2 O2 -88.5(3)
C91 N5 Zn2 O2 94.3(4)
C101 N7 Zn2 N5 -104.0(7)
C104 N7 Zn2 N5 87.1(8)
C101 N7 Zn2 N8 178.5(4)
C104 N7 Zn2 N8 9.6(4)
C101 N7 Zn2 N6 -11.8(4)
C104 N7 Zn2 N6 179.3(4)
C101 N7 Zn2 O2 80.0(4)
C104 N7 Zn2 O2 -88.9(4)
C106 N8 Zn2 N5 -176.7(3)
C109 N8 Zn2 N5 -0.3(3)
C106 N8 Zn2 N7 -7.0(3)
C109 N8 Zn2 N7 169.5(3)
C106 N8 Zn2 N6 -106.4(8)
C109 N8 Zn2 N6 70.0(9)
C106 N8 Zn2 O2 84.6(3)
C109 N8 Zn2 O2 -99.0(3)
C96 N6 Zn2 N5 -8.0(4)
C99 N6 Zn2 N5 -174.7(3)
C96 N6 Zn2 N7 -177.6(4)
C99 N6 Zn2 N7 15.7(3)
C96 N6 Zn2 N8 -78.2(9)
C99 N6 Zn2 N8 115.0(7)
C96 N6 Zn2 O2 91.0(4)
C99 N6 Zn2 O2 -75.8(3)
N1 Zn1 O1 C184 -126.7(3)
N3 Zn1 O1 C184 53.2(3)
N4 Zn1 O1 C184 146.8(3)
N2 Zn1 O1 C184 -36.6(3)
N1 Zn1 O1 C181 8.1(3)
N3 Zn1 O1 C181 -171.9(3)
N4 Zn1 O1 C181 -78.4(3)
N2 Zn1 O1 C181 98.2(3)
C184 O1 C181 C182 41.0(4)
Zn1 O1 C181 C182 -100.7(3)
O1 C181 C182 C183 -27.0(5)
C181 C182 C183 C184 3.8(5)
C181 O1 C184 C183 -39.0(5)
Zn1 O1 C184 C183 102.8(4)
C182 C183 C184 O1 21.6(5)
N5 Zn2 O2 C188 72.1(5)
N7 Zn2 O2 C188 -108.7(5)
N8 Zn2 O2 C188 160.8(5)
N6 Zn2 O2 C188 -17.3(5)
N5 Zn2 O2 C185 -150.3(6)
N7 Zn2 O2 C185 29.0(6)
N8 Zn2 O2 C185 -61.6(6)
N6 Zn2 O2 C185 120.4(6)
C188 O2 C185 C186 23.0(13)
Zn2 O2 C185 C186 -121.8(10)
O2 C185 C186 C187 -15.1(17)
C185 C186 C187 C188 1.6(17)
C185 O2 C188 C187 -22.2(10)
Zn2 O2 C188 C187 120.4(7)
C186 C187 C188 O2 13.1(13)
C192 O3 C189 C190 23.8(14)
O3 C189 C190 C191 -17.7(18)
C189 C190 C191 C192 5(2)
C189 O3 C192 C191 -23.4(17)
C190 C191 C192 O3 12(2)
C198 O4 C197 C199 -64(2)
C199 C196 C198 O4 -11(3)
C197 O4 C198 C196 51(3)
C198 C196 C199 C197 -35(3)
O4 C197 C199 C196 62(3)
